data_7049752
loop_
_publ_author_name
'Wang, Yingxia'
'Eichhoefer, Andreas'
'Weigend, Florian'
'Fenske, Dieter'
'Fuhr, Olaf'

_publ_section_title
;
 The coordination behavior of
 2,3-bis(diphenylphosphino)maleic-N-phenylimide towards copper, silver,
 gold and palladium
;
_journal_name_full 'Dalton Transactions'
_journal_paper_doi 10.1039/C8DT05003A
_journal_year 2019
_chemical_absolute_configuration ad
_chemical_formula_moiety 'C68 H50 Ag N2 O4 P4, C7 H8'
_chemical_formula_sum 'C75 H58 Ag N2 O4 P4'
_chemical_formula_weight 1282.98
_space_group_crystal_system triclinic
_space_group_IT_number 1
_space_group_name_Hall 'P 1'
_space_group_name_H-M_alt 'P 1'
_symmetry_space_group_name_Hall 'P 1'
_symmetry_space_group_name_H-M 'P 1'
_atom_sites_solution_hydrogens geom
_atom_sites_solution_primary dual
_audit_creation_date 2017-06-01
_audit_creation_method
;
Olex2 1.2
(compiled 2017.03.02 svn.r3394 for OlexSys, GUI svn.r5324)
;
_audit_update_record
;
2018-06-07 deposited with the CCDC.    2019-04-17 downloaded from the CCDC.
;
_cell_angle_alpha 78.636(3)
_cell_angle_beta 74.660(3)
_cell_angle_gamma 83.840(3)
_cell_formula_units_Z 3
_cell_length_a 14.3361(5)
_cell_length_b 15.8794(6)
_cell_length_c 21.5123(7)
_cell_measurement_reflns_used 30520
_cell_measurement_temperature 180.15
_cell_measurement_theta_max 26.21
_cell_measurement_theta_min 1.78
_cell_volume 4622.3(3)
_computing_molecular_graphics 'Olex2 (Dolomanov et al., 2009)'
_computing_publication_material 'Olex2 (Dolomanov et al., 2009)'
_computing_structure_refinement 'ShelXL (Sheldrick, 2015)'
_computing_structure_solution 'ShelXD (Sheldrick, 2008)'
_diffrn_ambient_temperature 180.15
_diffrn_detector 'image plate (34 cm diameter)'
_diffrn_detector_area_resol_mean 6.67
_diffrn_detector_type STOE
_diffrn_measured_fraction_theta_full 0.991
_diffrn_measured_fraction_theta_max 0.984
_diffrn_measurement_device '2-circle goniometer'
_diffrn_measurement_device_type 'Stoe IPDS2T'
_diffrn_measurement_method 'rotation method'
_diffrn_radiation_collimation '0.5 mm diameter, monocapillary'
_diffrn_radiation_monochromator 'plane graphite'
_diffrn_radiation_probe x-ray
_diffrn_radiation_type MoK\a
_diffrn_radiation_wavelength 0.71073
_diffrn_reflns_av_R_equivalents 0.0526
_diffrn_reflns_av_unetI/netI 0.0956
_diffrn_reflns_Laue_measured_fraction_full 0.991
_diffrn_reflns_Laue_measured_fraction_max 0.984
_diffrn_reflns_limit_h_max 17
_diffrn_reflns_limit_h_min -16
_diffrn_reflns_limit_k_max 19
_diffrn_reflns_limit_k_min -19
_diffrn_reflns_limit_l_max 26
_diffrn_reflns_limit_l_min -25
_diffrn_reflns_number 37445
_diffrn_reflns_point_group_measured_fraction_full 0.780
_diffrn_reflns_point_group_measured_fraction_max 0.771
_diffrn_reflns_theta_full 25.242
_diffrn_reflns_theta_max 25.645
_diffrn_reflns_theta_min 1.862
_diffrn_source 'sealed X-ray tube, 12 x 0.4 mm long-fine focus'
_diffrn_source_current 40
_diffrn_source_power 2.000
_diffrn_source_target Mo
_diffrn_source_type 'sealed X-ray tube'
_diffrn_source_voltage 50
_exptl_absorpt_coefficient_mu 0.485
_exptl_absorpt_correction_T_max 0.9629
_exptl_absorpt_correction_T_min 0.8844
_exptl_absorpt_correction_type integration
_exptl_absorpt_process_details 'STOE XRed and LANA'
_exptl_crystal_colour red
_exptl_crystal_colour_primary red
_exptl_crystal_density_diffrn 1.383
_exptl_crystal_description plate
_exptl_crystal_F_000 1983
_exptl_crystal_size_max 0.29
_exptl_crystal_size_mid 0.207
_exptl_crystal_size_min 0.09
_refine_diff_density_max 0.636
_refine_diff_density_min -0.462
_refine_diff_density_rms 0.073
_refine_ls_abs_structure_details
;
 Classical Flack method preferred over Parsons because s.u. lower.
;
_refine_ls_abs_structure_Flack 0.011(16)
_refine_ls_extinction_method none
_refine_ls_goodness_of_fit_ref 0.899
_refine_ls_hydrogen_treatment constr
_refine_ls_matrix_type full
_refine_ls_number_parameters 2228
_refine_ls_number_reflns 27013
_refine_ls_number_restraints 13
_refine_ls_restrained_S_all 0.899
_refine_ls_R_factor_all 0.0764
_refine_ls_R_factor_gt 0.0462
_refine_ls_shift/su_max 0.000
_refine_ls_shift/su_mean 0.000
_refine_ls_structure_factor_coef Fsqd
_refine_ls_weighting_details 'w=1/[\s^2^(Fo^2^)+(0.0332P)^2^] where P=(Fo^2^+2Fc^2^)/3'
_refine_ls_weighting_scheme calc
_refine_ls_wR_factor_gt 0.0781
_refine_ls_wR_factor_ref 0.0865
_reflns_Friedel_coverage 0.568
_reflns_Friedel_fraction_full 0.568
_reflns_Friedel_fraction_max 0.559
_reflns_number_gt 19530
_reflns_number_total 27013
_reflns_threshold_expression 'I > 2\s(I)'
_cod_data_source_file c8dt05003a2.cif
_cod_data_source_block wyx038-red
_cod_database_code 7049752
_shelx_shelxl_version_number 2014/7
_shelx_space_group_comment
;
The symmetry employed for this shelxl refinement is uniquely defined
by the following loop, which should always be used as a source of
symmetry information in preference to the above space-group names.
They are only intended as comments.
;
_olex2_refinement_description
;
1. Fixed Uiso
 At 1.2 times of:
  All C(H) groups
 At 1.5 times of:
  All C(H,H,H) groups
2. Restrained distances
 C221-C220 = C222-C221 = C223-C222 = C224-C223 = C225-C224 = C225-C220
 1.39 with sigma of 0.02
 C212-C213 = C219-C220 = C205-C206 = C19B-C20B
 1.54 with sigma of 0.01
3. Others
 Fixed Sof: C42A(0.6) H42A(0.6) C43A(0.6) H43A(0.6) C44A(0.6) H44A(0.6)
 C45A(0.6) H45A(0.6) C46A(0.6) H46A(0.6) C42B(0.4) H42B(0.4) C43B(0.4)
 H43B(0.4) C44B(0.4) H44B(0.4) C45B(0.4) H45B(0.4) C46B(0.4) H46B(0.4)
 C172(0.5) H172(0.5) C173(0.5) H173(0.5) C174(0.5) H174(0.5) C175(0.5)
 H175(0.5) C176(0.5) H176(0.5) C72B(0.5) H72B(0.5) C73B(0.5) H73B(0.5)
 C74B(0.5) H74B(0.5) C75B(0.5) H75B(0.5) C76B(0.5) H76B(0.5) C219(0.6)
 H21D(0.6) H21E(0.6) H21F(0.6) C220(0.6) C221(0.6) H221(0.6) C222(0.6)
 H222(0.6) C223(0.6) H223(0.6) C224(0.6) H224(0.6) C225(0.6) H225(0.6)
 C19B(0.4) H19A(0.4) H19B(0.4) H19C(0.4) C20B(0.4) C25B(0.4) H25B(0.4)
 C24B(0.4) H24B(0.4) C23B(0.4) H23B(0.4) C22B(0.4) H22B(0.4) C21B(0.4) H21G(0.4)
4.a Aromatic/amide H refined with riding coordinates:
 C2(H2), C3(H3), C4(H4), C5(H5), C6(H6), C8(H8), C9(H9), C10(H10), C11(H11),
 C12(H12), C18(H18), C19(H19), C20(H20), C21(H21), C22(H22), C24(H24), C25(H25),
  C26(H26), C27(H27), C28(H28), C30(H30), C31(H31), C32(H32), C33(H33),
 C34(H34), C36(H36), C37(H37), C38(H38), C39(H39), C40(H40), C42A(H42A),
 C43A(H43A), C44A(H44A), C45A(H45A), C46A(H46A), C42B(H42B), C43B(H43B),
 C44B(H44B), C45B(H45B), C46B(H46B), C52(H52), C53(H53), C54(H54), C55(H55),
 C56(H56), C58(H58), C59(H59), C60(H60), C61(H61), C62(H62), C64(H64), C65(H65),
  C66(H66), C67(H67), C68(H68), C70(H70), C71(H71), C72(H72), C73(H73),
 C74(H74), C76(H76), C77(H77), C78(H78), C79(H79), C80(H80), C86(H86), C87(H87),
  C88(H88), C89(H89), C90(H90), C92(H92), C93(H93), C94(H94), C95(H95),
 C96(H96), C98(H98), C99(H99), C100(H100), C101(H101), C102(H102), C104(H104),
 C105(H105), C106(H106), C107(H107), C108(H108), C110(H110), C111(H111),
 C112(H112), C113(H113), C114(H114), C120(H120), C121(H121), C122(H122),
 C123(H123), C124(H124), C126(H126), C127(H127), C128(H128), C129(H129),
 C130(H130), C132(H132), C133(H133), C134(H134), C135(H135), C136(H136),
 C138(H138), C139(H139), C140(H140), C141(H141), C142(H142), C144(H144),
 C145(H145), C146(H146), C147(H147), C148(H148), C154(H154), C155(H155),
 C156(H156), C157(H157), C158(H158), C160(H160), C161(H161), C162(H162),
 C163(H163), C164(H164), C166(H166), C167(H167), C168(H168), C169(H169),
 C170(H170), C172(H172), C173(H173), C174(H174), C175(H175), C176(H176),
 C72B(H72B), C73B(H73B), C74B(H74B), C75B(H75B), C76B(H76B), C178(H178),
 C179(H179), C180(H180), C181(H181), C182(H182), C188(H188), C189(H189),
 C190(H190), C191(H191), C192(H192), C194(H194), C195(H195), C196(H196),
 C197(H197), C198(H198), C200(H200), C201(H201), C202(H202), C203(H203),
 C204(H204), C207(H207), C208(H208), C209(H209), C210(H210), C211(H211),
 C214(H214), C215(H215), C216(H216), C217(H217), C218(H218), C221(H221),
 C222(H222), C223(H223), C224(H224), C225(H225), C25B(H25B), C24B(H24B),
 C23B(H23B), C22B(H22B), C21B(H21G)
4.b Fitted hexagon refined as free rotating group:
 C20B(C25B,C24B,C23B,C22B,C21B)
4.c Idealised Me refined as rotating group:
 C205(H20A,H20B,H20C), C212(H21A,H21B,H21C), C219(H21D,H21E,H21F), C19B(H19A,
 H19B,H19C)
;
_olex2_submission_special_instructions 'No special instructions were received'

loop_
_space_group_symop_operation_xyz
'x, y, z'

loop_
_atom_site_label
_atom_site_type_symbol
_atom_site_fract_x
_atom_site_fract_y
_atom_site_fract_z
_atom_site_U_iso_or_equiv
_atom_site_adp_type
_atom_site_occupancy
_atom_site_site_symmetry_order
_atom_site_calc_flag
_atom_site_refinement_flags_posn
_atom_site_refinement_flags_occupancy
_atom_site_disorder_assembly
_atom_site_disorder_group
Ag1 Ag 0.45048(6) 0.22587(5) 0.31819(4) 0.01904(18) Uani 1 1 d . . . .
P1 P 0.42390(15) 0.15236(13) 0.23313(11) 0.0177(4) Uani 1 1 d . . . .
P2 P 0.54758(15) 0.09228(13) 0.35096(11) 0.0205(5) Uani 1 1 d . . . .
P3 P 0.53414(15) 0.36456(13) 0.27768(11) 0.0191(4) Uani 1 1 d . . . .
P4 P 0.33570(14) 0.30126(12) 0.40057(10) 0.0168(4) Uani 1 1 d . . . .
O1 O 0.5086(4) -0.0043(4) 0.1424(3) 0.0275(14) Uani 1 1 d . . . .
O2 O 0.6554(4) -0.0930(3) 0.3139(3) 0.0311(14) Uani 1 1 d . . . .
O3 O 0.5643(5) 0.5546(4) 0.3158(3) 0.0362(16) Uani 1 1 d . . . .
O4 O 0.2956(5) 0.4747(4) 0.4766(3) 0.0358(17) Uani 1 1 d . . . .
N1 N 0.5942(5) -0.0657(4) 0.2206(3) 0.0215(15) Uani 1 1 d . . . .
N2 N 0.4317(5) 0.5335(4) 0.4047(3) 0.0213(15) Uani 1 1 d . . . .
C1 C 0.4488(6) 0.2133(5) 0.1499(4) 0.0198(18) Uani 1 1 d . . . .
C2 C 0.5387(6) 0.2477(5) 0.1247(5) 0.026(2) Uani 1 1 d . . . .
H2 H 0.5850 0.2366 0.1501 0.031 Uiso 1 1 calc R . . .
C3 C 0.5619(8) 0.2974(6) 0.0635(5) 0.041(3) Uani 1 1 d . . . .
H3 H 0.6245 0.3192 0.0463 0.049 Uiso 1 1 calc R . . .
C4 C 0.4935(8) 0.3159(6) 0.0268(5) 0.042(3) Uani 1 1 d . . . .
H4 H 0.5094 0.3495 -0.0159 0.051 Uiso 1 1 calc R . . .
C5 C 0.4031(8) 0.2855(6) 0.0525(5) 0.044(2) Uani 1 1 d . . . .
H5 H 0.3557 0.2996 0.0279 0.053 Uiso 1 1 calc R . . .
C6 C 0.3795(6) 0.2341(5) 0.1142(4) 0.0286(19) Uani 1 1 d . . . .
H6 H 0.3164 0.2135 0.1317 0.034 Uiso 1 1 calc R . . .
C7 C 0.3088(6) 0.1044(5) 0.2483(4) 0.0213(17) Uani 1 1 d . . . .
C8 C 0.2907(6) 0.0554(5) 0.2053(5) 0.029(2) Uani 1 1 d . . . .
H8 H 0.3376 0.0491 0.1657 0.035 Uiso 1 1 calc R . . .
C9 C 0.2027(7) 0.0163(6) 0.2219(6) 0.045(3) Uani 1 1 d . . . .
H9 H 0.1905 -0.0177 0.1935 0.053 Uiso 1 1 calc R . . .
C10 C 0.1338(7) 0.0259(6) 0.2779(6) 0.044(3) Uani 1 1 d . . . .
H10 H 0.0733 0.0006 0.2874 0.053 Uiso 1 1 calc R . . .
C11 C 0.1524(8) 0.0723(7) 0.3205(5) 0.044(3) Uani 1 1 d . . . .
H11 H 0.1063 0.0761 0.3609 0.053 Uiso 1 1 calc R . . .
C12 C 0.2382(6) 0.1135(5) 0.3047(4) 0.029(2) Uani 1 1 d . . . .
H12 H 0.2485 0.1486 0.3330 0.035 Uiso 1 1 calc R . . .
C13 C 0.5338(7) -0.0009(5) 0.1928(4) 0.020(2) Uani 1 1 d . . . .
C14 C 0.5115(6) 0.0639(5) 0.2337(5) 0.020(2) Uani 1 1 d . . . .
C15 C 0.5599(6) 0.0364(5) 0.2847(4) 0.0220(18) Uani 1 1 d . . . .
C16 C 0.6084(5) -0.0453(5) 0.2787(4) 0.0214(18) Uani 1 1 d . . . .
C17 C 0.6408(6) -0.1382(5) 0.1924(4) 0.0223(18) Uani 1 1 d . . . .
C18 C 0.6444(6) -0.2181(5) 0.2321(5) 0.029(2) Uani 1 1 d . . . .
H18 H 0.6146 -0.2251 0.2777 0.035 Uiso 1 1 calc R . . .
C19 C 0.6921(7) -0.2876(5) 0.2044(5) 0.036(2) Uani 1 1 d . . . .
H19 H 0.6948 -0.3425 0.2313 0.044 Uiso 1 1 calc R . . .
C20 C 0.7363(7) -0.2781(6) 0.1376(5) 0.039(2) Uani 1 1 d . . . .
H20 H 0.7685 -0.3262 0.1190 0.047 Uiso 1 1 calc R . . .
C21 C 0.7327(7) -0.1992(7) 0.0992(5) 0.037(2) Uani 1 1 d . . . .
H21 H 0.7642 -0.1922 0.0539 0.044 Uiso 1 1 calc R . . .
C22 C 0.6834(6) -0.1282(5) 0.1254(4) 0.0262(19) Uani 1 1 d . . . .
H22 H 0.6791 -0.0740 0.0979 0.031 Uiso 1 1 calc R . . .
C23 C 0.4844(6) 0.0194(5) 0.4217(4) 0.0240(19) Uani 1 1 d . . . .
C24 C 0.5164(8) -0.0131(6) 0.4772(5) 0.040(3) Uani 1 1 d . . . .
H24 H 0.5793 -0.0014 0.4788 0.048 Uiso 1 1 calc R . . .
C25 C 0.4571(10) -0.0633(6) 0.5314(6) 0.051(3) Uani 1 1 d . . . .
H25 H 0.4797 -0.0837 0.5698 0.061 Uiso 1 1 calc R . . .
C26 C 0.3694(9) -0.0826(7) 0.5299(6) 0.051(3) Uani 1 1 d . . . .
H26 H 0.3307 -0.1178 0.5665 0.061 Uiso 1 1 calc R . . .
C27 C 0.3353(8) -0.0512(7) 0.4750(7) 0.056(3) Uani 1 1 d . . . .
H27 H 0.2726 -0.0639 0.4738 0.067 Uiso 1 1 calc R . . .
C28 C 0.3934(8) -0.0008(7) 0.4212(6) 0.044(3) Uani 1 1 d . . . .
H28 H 0.3698 0.0201 0.3833 0.053 Uiso 1 1 calc R . . .
C29 C 0.6666(6) 0.1036(5) 0.3617(4) 0.0227(18) Uani 1 1 d . . . .
C30 C 0.6734(7) 0.1478(7) 0.4094(5) 0.044(3) Uani 1 1 d . . . .
H30 H 0.6160 0.1664 0.4385 0.053 Uiso 1 1 calc R . . .
C31 C 0.7638(9) 0.1655(8) 0.4155(7) 0.057(4) Uani 1 1 d . . . .
H31 H 0.7676 0.1954 0.4488 0.068 Uiso 1 1 calc R . . .
C32 C 0.8462(8) 0.1400(7) 0.3737(6) 0.050(3) Uani 1 1 d . . . .
H32 H 0.9074 0.1519 0.3782 0.060 Uiso 1 1 calc R . . .
C33 C 0.8420(7) 0.0967(6) 0.3245(5) 0.041(2) Uani 1 1 d . . . .
H33 H 0.8999 0.0802 0.2949 0.050 Uiso 1 1 calc R . . .
C34 C 0.7519(6) 0.0777(6) 0.3190(5) 0.031(2) Uani 1 1 d . . . .
H34 H 0.7486 0.0469 0.2861 0.037 Uiso 1 1 calc R . . .
C35 C 0.5124(6) 0.4392(5) 0.2063(4) 0.024(2) Uani 1 1 d . . . .
C36 C 0.4298(8) 0.4283(6) 0.1858(5) 0.032(2) Uani 1 1 d . . . .
H36 H 0.3896 0.3822 0.2079 0.039 Uiso 1 1 calc R . . .
C37 C 0.4072(8) 0.4851(7) 0.1333(6) 0.044(3) Uani 1 1 d . . . .
H37 H 0.3511 0.4783 0.1196 0.053 Uiso 1 1 calc R . . .
C38 C 0.4649(9) 0.5502(7) 0.1017(5) 0.046(3) Uani 1 1 d . . . .
H38 H 0.4494 0.5882 0.0653 0.055 Uiso 1 1 calc R . . .
C39 C 0.5460(8) 0.5625(7) 0.1212(5) 0.050(3) Uani 1 1 d . . . .
H39 H 0.5849 0.6095 0.0992 0.060 Uiso 1 1 calc R . . .
C40 C 0.5703(7) 0.5062(6) 0.1728(5) 0.036(2) Uani 1 1 d . . . .
H40 H 0.6272 0.5134 0.1854 0.043 Uiso 1 1 calc R . . .
C41 C 0.6611(6) 0.3647(5) 0.2744(4) 0.0258(19) Uani 1 1 d . . . .
C42A C 0.6911(11) 0.3768(9) 0.3307(8) 0.027(3) Uiso 0.6 1 d . P A 1
H42A H 0.6438 0.3901 0.3682 0.032 Uiso 0.6 1 calc R P A 1
C43A C 0.7860(12) 0.3693(10) 0.3307(9) 0.039(4) Uiso 0.6 1 d . P A 1
H43A H 0.8039 0.3784 0.3682 0.047 Uiso 0.6 1 calc R P A 1
C44A C 0.8552(14) 0.3497(12) 0.2797(10) 0.039(5) Uiso 0.6 1 d . P A 1
H44A H 0.9211 0.3450 0.2814 0.046 Uiso 0.6 1 calc R P A 1
C45A C 0.8313(15) 0.3360(13) 0.2237(11) 0.051(5) Uiso 0.6 1 d . P A 1
H45A H 0.8802 0.3223 0.1870 0.061 Uiso 0.6 1 calc R P A 1
C46A C 0.7307(11) 0.3431(11) 0.2231(8) 0.033(4) Uiso 0.6 1 d . P A 1
H46A H 0.7128 0.3325 0.1860 0.040 Uiso 0.6 1 calc R P A 1
C42B C 0.711(3) 0.418(2) 0.2935(18) 0.073(9) Uiso 0.4 1 d . P A 2
H42B H 0.6772 0.4659 0.3112 0.087 Uiso 0.4 1 calc R P A 2
C43B C 0.811(3) 0.406(2) 0.2886(19) 0.080(10) Uiso 0.4 1 d . P A 2
H43B H 0.8432 0.4398 0.3073 0.096 Uiso 0.4 1 calc R P A 2
C44B C 0.863(2) 0.3406(18) 0.2549(18) 0.045(8) Uiso 0.4 1 d . P A 2
H44B H 0.9308 0.3311 0.2507 0.054 Uiso 0.4 1 calc R P A 2
C45B C 0.8188(19) 0.2926(18) 0.2288(13) 0.041(6) Uiso 0.4 1 d . P A 2
H45B H 0.8558 0.2513 0.2043 0.050 Uiso 0.4 1 calc R P A 2
C46B C 0.7206(19) 0.3019(18) 0.2368(14) 0.044(7) Uiso 0.4 1 d . P A 2
H46B H 0.6904 0.2670 0.2175 0.053 Uiso 0.4 1 calc R P A 2
C47 C 0.4990(6) 0.5114(5) 0.3499(4) 0.0241(19) Uani 1 1 d . . . .
C48 C 0.4727(6) 0.4254(5) 0.3420(4) 0.0196(17) Uani 1 1 d . . . .
C49 C 0.3942(6) 0.4020(5) 0.3891(4) 0.0156(19) Uani 1 1 d . . . .
C50 C 0.3642(7) 0.4711(5) 0.4311(5) 0.022(2) Uani 1 1 d . . . .
C51 C 0.4446(6) 0.6006(5) 0.4376(4) 0.0242(19) Uani 1 1 d . . . .
C52 C 0.4608(7) 0.6822(5) 0.4028(5) 0.037(2) Uani 1 1 d . . . .
H52 H 0.4583 0.6972 0.3583 0.045 Uiso 1 1 calc R . . .
C53 C 0.4814(8) 0.7427(6) 0.4368(6) 0.049(3) Uani 1 1 d . . . .
H53 H 0.4930 0.8000 0.4145 0.058 Uiso 1 1 calc R . . .
C54 C 0.4849(7) 0.7211(6) 0.5002(6) 0.042(3) Uani 1 1 d . . . .
H54 H 0.5008 0.7629 0.5213 0.051 Uiso 1 1 calc R . . .
C55 C 0.4657(8) 0.6390(7) 0.5348(5) 0.041(3) Uani 1 1 d . . . .
H55 H 0.4651 0.6245 0.5799 0.050 Uiso 1 1 calc R . . .
C56 C 0.4471(6) 0.5780(5) 0.5016(5) 0.032(2) Uani 1 1 d . . . .
H56 H 0.4362 0.5206 0.5238 0.038 Uiso 1 1 calc R . . .
C57 C 0.2164(5) 0.3388(5) 0.3896(4) 0.0186(17) Uani 1 1 d . . . .
C58 C 0.1946(6) 0.4211(5) 0.3587(4) 0.0303(19) Uani 1 1 d . . . .
H58 H 0.2438 0.4610 0.3419 0.036 Uiso 1 1 calc R . . .
C59 C 0.1024(7) 0.4450(6) 0.3524(5) 0.044(2) Uani 1 1 d . . . .
H59 H 0.0888 0.5008 0.3299 0.053 Uiso 1 1 calc R . . .
C60 C 0.0295(7) 0.3892(7) 0.3782(5) 0.044(2) Uani 1 1 d . . . .
H60 H -0.0348 0.4076 0.3754 0.053 Uiso 1 1 calc R . . .
C61 C 0.0494(6) 0.3059(6) 0.4084(4) 0.037(2) Uani 1 1 d . . . .
H61 H -0.0004 0.2665 0.4250 0.044 Uiso 1 1 calc R . . .
C62 C 0.1418(6) 0.2817(5) 0.4138(4) 0.0262(18) Uani 1 1 d . . . .
H62 H 0.1557 0.2248 0.4345 0.031 Uiso 1 1 calc R . . .
C63 C 0.3152(6) 0.2583(5) 0.4881(4) 0.0175(18) Uani 1 1 d . . . .
C64 C 0.2415(5) 0.2917(5) 0.5353(4) 0.0225(17) Uani 1 1 d . . . .
H64 H 0.2002 0.3391 0.5225 0.027 Uiso 1 1 calc R . . .
C65 C 0.2288(6) 0.2558(5) 0.6005(4) 0.0268(19) Uani 1 1 d . . . .
H65 H 0.1781 0.2782 0.6325 0.032 Uiso 1 1 calc R . . .
C66 C 0.2885(7) 0.1882(5) 0.6197(5) 0.037(2) Uani 1 1 d . . . .
H66 H 0.2795 0.1647 0.6649 0.044 Uiso 1 1 calc R . . .
C67 C 0.3632(8) 0.1530(6) 0.5733(5) 0.036(2) Uani 1 1 d . . . .
H67 H 0.4042 0.1057 0.5867 0.044 Uiso 1 1 calc R . . .
C68 C 0.3756(7) 0.1892(5) 0.5073(5) 0.030(2) Uani 1 1 d . . . .
H68 H 0.4257 0.1665 0.4752 0.036 Uiso 1 1 calc R . . .
Ag2 Ag 0.75673(4) 0.55940(4) 0.65217(3) 0.01816(17) Uani 1 1 d . . . .
P5 P 0.74367(14) 0.47261(12) 0.57084(10) 0.0160(4) Uani 1 1 d . . . .
P6 P 0.85979(15) 0.43650(12) 0.69648(10) 0.0178(4) Uani 1 1 d . . . .
P7 P 0.85811(15) 0.68793(12) 0.60327(10) 0.0196(4) Uani 1 1 d . . . .
P8 P 0.66030(14) 0.64440(12) 0.73530(10) 0.0165(4) Uani 1 1 d . . . .
O5 O 0.8336(4) 0.3021(4) 0.5004(3) 0.0250(14) Uani 1 1 d . . . .
O6 O 0.9815(4) 0.2523(3) 0.6718(3) 0.0242(13) Uani 1 1 d . . . .
O7 O 0.9116(4) 0.8756(3) 0.6263(3) 0.0325(15) Uani 1 1 d . . . .
O8 O 0.6595(4) 0.8158(4) 0.8068(3) 0.0275(14) Uani 1 1 d . . . .
N3 N 0.9161(4) 0.2564(4) 0.5820(3) 0.0192(14) Uani 1 1 d . . . .
N4 N 0.7882(4) 0.8689(4) 0.7218(3) 0.0199(15) Uani 1 1 d . . . .
C69 C 0.7845(6) 0.5280(5) 0.4867(4) 0.0208(18) Uani 1 1 d . . . .
C70 C 0.8787(7) 0.5487(6) 0.4620(5) 0.029(2) Uani 1 1 d . . . .
H70 H 0.9245 0.5276 0.4871 0.034 Uiso 1 1 calc R . . .
C71 C 0.9089(8) 0.6000(6) 0.4010(5) 0.043(3) Uani 1 1 d . . . .
H71 H 0.9746 0.6144 0.3853 0.052 Uiso 1 1 calc R . . .
C72 C 0.8455(9) 0.6298(6) 0.3637(5) 0.042(3) Uani 1 1 d . . . .
H72 H 0.8668 0.6642 0.3217 0.050 Uiso 1 1 calc R . . .
C73 C 0.7499(8) 0.6099(6) 0.3872(5) 0.043(3) Uani 1 1 d . . . .
H73 H 0.7051 0.6300 0.3612 0.052 Uiso 1 1 calc R . . .
C74 C 0.7189(7) 0.5604(5) 0.4489(4) 0.034(2) Uani 1 1 d . . . .
H74 H 0.6524 0.5485 0.4655 0.040 Uiso 1 1 calc R . . .
C75 C 0.6331(5) 0.4243(5) 0.5712(4) 0.0178(16) Uani 1 1 d . . . .
C76 C 0.6284(6) 0.3813(5) 0.5210(4) 0.0271(19) Uani 1 1 d . . . .
H76 H 0.6833 0.3770 0.4853 0.033 Uiso 1 1 calc R . . .
C77 C 0.5436(6) 0.3455(5) 0.5240(5) 0.033(2) Uani 1 1 d . . . .
H77 H 0.5400 0.3166 0.4900 0.040 Uiso 1 1 calc R . . .
C78 C 0.4638(6) 0.3514(6) 0.5759(5) 0.035(2) Uani 1 1 d . . . .
H78 H 0.4051 0.3280 0.5768 0.042 Uiso 1 1 calc R . . .
C79 C 0.4686(7) 0.3901(7) 0.6256(5) 0.038(2) Uani 1 1 d . . . .
H79 H 0.4143 0.3921 0.6620 0.046 Uiso 1 1 calc R . . .
C80 C 0.5540(6) 0.4270(5) 0.6227(4) 0.027(2) Uani 1 1 d . . . .
H80 H 0.5572 0.4546 0.6574 0.032 Uiso 1 1 calc R . . .
C81 C 0.8554(6) 0.3145(5) 0.5501(4) 0.0176(18) Uani 1 1 d . . . .
C82 C 0.8294(6) 0.3861(5) 0.5838(4) 0.0174(19) Uani 1 1 d . . . .
C83 C 0.8754(5) 0.3698(4) 0.6363(4) 0.0164(16) Uani 1 1 d . . . .
C84 C 0.9307(5) 0.2880(5) 0.6357(4) 0.0198(18) Uani 1 1 d . . . .
C85 C 0.9590(6) 0.1772(5) 0.5632(4) 0.0210(18) Uani 1 1 d . . . .
C86 C 1.0522(6) 0.1505(5) 0.5639(4) 0.0304(19) Uani 1 1 d . . . .
H86 H 1.0889 0.1841 0.5796 0.037 Uiso 1 1 calc R . . .
C87 C 1.0949(7) 0.0757(5) 0.5423(5) 0.035(2) Uani 1 1 d . . . .
H87 H 1.1604 0.0588 0.5425 0.042 Uiso 1 1 calc R . . .
C88 C 1.0415(7) 0.0259(5) 0.5204(5) 0.037(2) Uani 1 1 d . . . .
H88 H 1.0699 -0.0255 0.5051 0.044 Uiso 1 1 calc R . . .
C89 C 0.9470(8) 0.0513(5) 0.5208(5) 0.045(3) Uani 1 1 d . . . .
H89 H 0.9100 0.0164 0.5064 0.054 Uiso 1 1 calc R . . .
C90 C 0.9040(6) 0.1263(5) 0.5419(5) 0.036(2) Uani 1 1 d . . . .
H90 H 0.8384 0.1431 0.5418 0.043 Uiso 1 1 calc R . . .
C91 C 0.9817(6) 0.4519(5) 0.7017(4) 0.0213(18) Uani 1 1 d . . . .
C92 C 0.9968(7) 0.4760(5) 0.7575(4) 0.032(2) Uani 1 1 d . . . .
H92 H 0.9440 0.4804 0.7944 0.038 Uiso 1 1 calc R . . .
C93 C 1.0889(8) 0.4934(6) 0.7585(6) 0.039(3) Uani 1 1 d . . . .
H93 H 1.0991 0.5109 0.7958 0.047 Uiso 1 1 calc R . . .
C94 C 1.1662(8) 0.4853(6) 0.7052(6) 0.044(3) Uani 1 1 d . . . .
H94 H 1.2295 0.4955 0.7069 0.053 Uiso 1 1 calc R . . .
C95 C 1.1529(7) 0.4631(6) 0.6502(5) 0.041(2) Uani 1 1 d . . . .
H95 H 1.2061 0.4587 0.6135 0.049 Uiso 1 1 calc R . . .
C96 C 1.0596(7) 0.4467(5) 0.6487(5) 0.030(2) Uani 1 1 d . . . .
H96 H 1.0498 0.4317 0.6104 0.036 Uiso 1 1 calc R . . .
C97 C 0.8016(6) 0.3698(5) 0.7742(4) 0.0189(19) Uani 1 1 d . . . .
C98 C 0.8521(7) 0.3169(5) 0.8146(4) 0.028(2) Uani 1 1 d . . . .
H98 H 0.9209 0.3143 0.8034 0.033 Uiso 1 1 calc R . . .
C99 C 0.8012(8) 0.2671(6) 0.8719(5) 0.036(2) Uani 1 1 d . . . .
H99 H 0.8355 0.2311 0.9003 0.043 Uiso 1 1 calc R . . .
C100 C 0.7021(8) 0.2697(6) 0.8875(5) 0.047(3) Uani 1 1 d . . . .
H100 H 0.6678 0.2346 0.9262 0.057 Uiso 1 1 calc R . . .
C101 C 0.6525(7) 0.3226(7) 0.8478(5) 0.052(3) Uani 1 1 d . . . .
H101 H 0.5837 0.3248 0.8588 0.062 Uiso 1 1 calc R . . .
C102 C 0.7025(7) 0.3732(6) 0.7914(5) 0.039(2) Uani 1 1 d . . . .
H102 H 0.6676 0.4108 0.7642 0.046 Uiso 1 1 calc R . . .
C103 C 0.9881(6) 0.6847(5) 0.5966(4) 0.0263(19) Uani 1 1 d . . . .
C104 C 1.0238(7) 0.6909(5) 0.6494(5) 0.036(2) Uani 1 1 d . . . .
H104 H 0.9796 0.6979 0.6898 0.043 Uiso 1 1 calc R . . .
C105 C 1.1209(7) 0.6871(6) 0.6446(6) 0.053(3) Uani 1 1 d . . . .
H105 H 1.1438 0.6926 0.6811 0.063 Uiso 1 1 calc R . . .
C106 C 1.1857(8) 0.6752(8) 0.5862(8) 0.074(4) Uani 1 1 d . . . .
H106 H 1.2534 0.6746 0.5818 0.088 Uiso 1 1 calc R . . .
C107 C 1.1515(9) 0.6640(9) 0.5344(8) 0.073(5) Uani 1 1 d . . . .
H107 H 1.1960 0.6517 0.4954 0.087 Uiso 1 1 calc R . . .
C108 C 1.0514(7) 0.6707(7) 0.5386(5) 0.050(3) Uani 1 1 d . . . .
H108 H 1.0279 0.6656 0.5022 0.060 Uiso 1 1 calc R . . .
C109 C 0.8363(7) 0.7604(5) 0.5308(4) 0.023(2) Uani 1 1 d . . . .
C110 C 0.8966(7) 0.8276(5) 0.4959(5) 0.032(2) Uani 1 1 d . . . .
H110 H 0.9534 0.8358 0.5082 0.039 Uiso 1 1 calc R . . .
C111 C 0.8712(8) 0.8813(6) 0.4431(5) 0.036(2) Uani 1 1 d . . . .
H111 H 0.9118 0.9262 0.4187 0.043 Uiso 1 1 calc R . . .
C112 C 0.7865(8) 0.8709(6) 0.4248(5) 0.038(3) Uani 1 1 d . . . .
H112 H 0.7692 0.9093 0.3892 0.045 Uiso 1 1 calc R . . .
C113 C 0.7290(8) 0.8045(6) 0.4589(5) 0.040(2) Uani 1 1 d . . . .
H113 H 0.6719 0.7966 0.4467 0.048 Uiso 1 1 calc R . . .
C114 C 0.7542(6) 0.7486(6) 0.5115(5) 0.028(2) Uani 1 1 d . . . .
H114 H 0.7149 0.7022 0.5343 0.034 Uiso 1 1 calc R . . .
C115 C 0.8461(6) 0.8402(5) 0.6664(4) 0.0218(18) Uani 1 1 d . . . .
C116 C 0.8093(5) 0.7532(4) 0.6670(4) 0.0180(17) Uani 1 1 d . . . .
C117 C 0.7339(6) 0.7363(5) 0.7186(4) 0.0163(19) Uani 1 1 d . . . .
C118 C 0.7179(6) 0.8106(5) 0.7573(4) 0.0187(19) Uani 1 1 d . . . .
C119 C 0.7967(6) 0.9515(5) 0.7377(4) 0.0231(18) Uani 1 1 d . . . .
C120 C 0.7170(7) 0.9990(6) 0.7625(5) 0.047(3) Uani 1 1 d . . . .
H120 H 0.6546 0.9777 0.7706 0.056 Uiso 1 1 calc R . . .
C121 C 0.7260(8) 1.0805(6) 0.7767(6) 0.057(3) Uani 1 1 d . . . .
H121 H 0.6703 1.1128 0.7965 0.068 Uiso 1 1 calc R . . .
C122 C 0.8161(8) 1.1126(6) 0.7614(5) 0.052(3) Uani 1 1 d . . . .
H122 H 0.8227 1.1680 0.7696 0.062 Uiso 1 1 calc R . . .
C123 C 0.8975(8) 1.0641(6) 0.7340(5) 0.047(3) Uani 1 1 d . . . .
H123 H 0.9595 1.0869 0.7231 0.056 Uiso 1 1 calc R . . .
C124 C 0.8893(7) 0.9826(5) 0.7225(4) 0.035(2) Uani 1 1 d . . . .
H124 H 0.9451 0.9488 0.7047 0.042 Uiso 1 1 calc R . . .
C125 C 0.5406(5) 0.6962(4) 0.7351(4) 0.0158(16) Uani 1 1 d . . . .
C126 C 0.4848(6) 0.7376(5) 0.7857(4) 0.0236(18) Uani 1 1 d . . . .
H126 H 0.5090 0.7399 0.8223 0.028 Uiso 1 1 calc R . . .
C127 C 0.3946(6) 0.7752(5) 0.7818(4) 0.029(2) Uani 1 1 d . . . .
H127 H 0.3565 0.8025 0.8164 0.035 Uiso 1 1 calc R . . .
C128 C 0.3591(6) 0.7736(5) 0.7287(5) 0.032(2) Uani 1 1 d . . . .
H128 H 0.2968 0.7993 0.7266 0.039 Uiso 1 1 calc R . . .
C129 C 0.4155(6) 0.7337(6) 0.6781(5) 0.032(2) Uani 1 1 d . . . .
H129 H 0.3920 0.7330 0.6409 0.038 Uiso 1 1 calc R . . .
C130 C 0.5044(6) 0.6958(5) 0.6815(4) 0.027(2) Uani 1 1 d . . . .
H130 H 0.5421 0.6688 0.6466 0.033 Uiso 1 1 calc R . . .
C131 C 0.6567(6) 0.5970(5) 0.8202(4) 0.0217(18) Uani 1 1 d . . . .
C132 C 0.7437(8) 0.5775(6) 0.8379(5) 0.035(2) Uani 1 1 d . . . .
H132 H 0.8026 0.5946 0.8074 0.043 Uiso 1 1 calc R . . .
C133 C 0.7450(9) 0.5333(6) 0.8998(5) 0.046(3) Uani 1 1 d . . . .
H133 H 0.8046 0.5199 0.9121 0.055 Uiso 1 1 calc R . . .
C134 C 0.6577(11) 0.5084(7) 0.9443(6) 0.055(4) Uani 1 1 d . . . .
H134 H 0.6584 0.4778 0.9868 0.066 Uiso 1 1 calc R . . .
C135 C 0.5715(8) 0.5276(6) 0.9272(5) 0.044(3) Uani 1 1 d . . . .
H135 H 0.5125 0.5124 0.9582 0.053 Uiso 1 1 calc R . . .
C136 C 0.5710(7) 0.5694(5) 0.8641(4) 0.034(2) Uani 1 1 d . . . .
H136 H 0.5119 0.5792 0.8510 0.041 Uiso 1 1 calc R . . .
Ag3 Ag 0.11813(5) 0.90705(4) 0.97860(3) 0.01931(18) Uani 1 1 d . . . .
P9 P 0.09236(14) 0.82862(13) 0.89613(11) 0.0184(5) Uani 1 1 d . . . .
P10 P 0.21145(15) 0.77432(13) 1.01816(11) 0.0191(4) Uani 1 1 d . . . .
P11 P 0.19754(14) 1.04686(13) 0.94858(10) 0.0192(4) Uani 1 1 d . . . .
P12 P 0.00097(15) 0.97194(13) 1.06726(10) 0.0187(4) Uani 1 1 d . . . .
O9 O 0.1549(5) 0.6569(4) 0.8230(3) 0.0364(16) Uani 1 1 d . . . .
O10 O 0.3094(5) 0.5808(4) 0.9911(3) 0.0418(17) Uani 1 1 d . . . .
O11 O 0.2248(4) 1.2283(4) 0.9986(3) 0.0309(14) Uani 1 1 d . . . .
O12 O -0.0251(5) 1.1212(4) 1.1659(3) 0.0358(16) Uani 1 1 d . . . .
N5 N 0.2421(5) 0.5998(4) 0.9011(3) 0.0271(16) Uani 1 1 d . . . .
N6 N 0.1010(5) 1.1934(4) 1.0914(3) 0.0226(15) Uani 1 1 d . . . .
C137 C 0.1314(6) 0.8775(5) 0.8092(4) 0.0225(19) Uani 1 1 d . . . .
C138 C 0.1000(6) 0.8531(6) 0.7599(4) 0.036(2) Uani 1 1 d . . . .
H138 H 0.0570 0.8081 0.7697 0.043 Uiso 1 1 calc R . . .
C139 C 0.1329(7) 0.8962(7) 0.6958(5) 0.047(3) Uani 1 1 d . . . .
H139 H 0.1099 0.8821 0.6618 0.057 Uiso 1 1 calc R . . .
C140 C 0.1991(8) 0.9597(7) 0.6812(5) 0.048(3) Uani 1 1 d . . . .
H140 H 0.2206 0.9890 0.6375 0.058 Uiso 1 1 calc R . . .
C141 C 0.2334(8) 0.9799(6) 0.7301(5) 0.047(3) Uani 1 1 d . . . .
H141 H 0.2809 1.0213 0.7201 0.057 Uiso 1 1 calc R . . .
C142 C 0.1981(7) 0.9397(6) 0.7937(5) 0.034(2) Uani 1 1 d . . . .
H142 H 0.2202 0.9550 0.8277 0.040 Uiso 1 1 calc R . . .
C143 C -0.0286(5) 0.7963(5) 0.9052(4) 0.0243(18) Uani 1 1 d . . . .
C144 C -0.0991(6) 0.8559(6) 0.8845(5) 0.035(2) Uani 1 1 d . . . .
H144 H -0.0819 0.9126 0.8637 0.042 Uiso 1 1 calc R . . .
C145 C -0.1929(7) 0.8331(8) 0.8939(5) 0.050(3) Uani 1 1 d . . . .
H145 H -0.2398 0.8730 0.8788 0.060 Uiso 1 1 calc R . . .
C146 C -0.2172(7) 0.7494(8) 0.9264(6) 0.053(3) Uani 1 1 d . . . .
H146 H -0.2814 0.7328 0.9333 0.064 Uiso 1 1 calc R . . .
C147 C -0.1519(8) 0.6929(8) 0.9476(6) 0.058(3) Uani 1 1 d . . . .
H147 H -0.1697 0.6365 0.9690 0.070 Uiso 1 1 calc R . . .
C148 C -0.0575(7) 0.7159(6) 0.9387(5) 0.043(2) Uani 1 1 d . . . .
H148 H -0.0125 0.6759 0.9558 0.051 Uiso 1 1 calc R . . .
C149 C 0.1827(7) 0.6642(6) 0.8709(5) 0.023(2) Uani 1 1 d . . . .
C150 C 0.1655(6) 0.7332(6) 0.9087(5) 0.019(2) Uani 1 1 d . . . .
C151 C 0.2144(5) 0.7101(5) 0.9584(4) 0.0200(17) Uani 1 1 d . . . .
C152 C 0.2623(6) 0.6253(5) 0.9559(4) 0.0250(19) Uani 1 1 d . . . .
C153 C 0.2928(6) 0.5290(5) 0.8727(5) 0.027(2) Uani 1 1 d . . . .
C154 C 0.3367(6) 0.5420(5) 0.8065(4) 0.031(2) Uani 1 1 d . . . .
H154 H 0.3308 0.5967 0.7800 0.037 Uiso 1 1 calc R . . .
C155 C 0.3901(7) 0.4734(6) 0.7791(5) 0.036(2) Uani 1 1 d . . . .
H155 H 0.4201 0.4815 0.7335 0.044 Uiso 1 1 calc R . . .
C156 C 0.3996(7) 0.3946(6) 0.8174(5) 0.038(2) Uani 1 1 d . . . .
H156 H 0.4358 0.3482 0.7984 0.045 Uiso 1 1 calc R . . .
C157 C 0.3565(8) 0.3829(6) 0.8833(5) 0.041(2) Uani 1 1 d . . . .
H157 H 0.3637 0.3283 0.9096 0.050 Uiso 1 1 calc R . . .
C158 C 0.3038(7) 0.4481(5) 0.9115(5) 0.032(2) Uani 1 1 d . . . .
H158 H 0.2747 0.4391 0.9572 0.039 Uiso 1 1 calc R . . .
C159 C 0.1510(6) 0.7088(5) 1.0944(4) 0.0195(18) Uani 1 1 d . . . .
C160 C 0.0506(7) 0.7086(6) 1.1079(5) 0.029(2) Uani 1 1 d . . . .
H160 H 0.0173 0.7431 1.0783 0.035 Uiso 1 1 calc R . . .
C161 C -0.0017(6) 0.6582(6) 1.1648(5) 0.036(2) Uani 1 1 d . . . .
H161 H -0.0702 0.6576 1.1736 0.043 Uiso 1 1 calc R . . .
C162 C 0.0475(7) 0.6090(6) 1.2081(5) 0.032(2) Uani 1 1 d . . . .
H162 H 0.0124 0.5747 1.2469 0.039 Uiso 1 1 calc R . . .
C163 C 0.1461(7) 0.6094(6) 1.1957(5) 0.034(2) Uani 1 1 d . . . .
H163 H 0.1790 0.5753 1.2257 0.041 Uiso 1 1 calc R . . .
C164 C 0.1987(6) 0.6600(5) 1.1388(4) 0.027(2) Uani 1 1 d . . . .
H164 H 0.2671 0.6608 1.1308 0.032 Uiso 1 1 calc R . . .
C165 C 0.3355(6) 0.7808(5) 1.0207(4) 0.0238(18) Uani 1 1 d . . . .
C166 C 0.4116(8) 0.7593(9) 0.9705(6) 0.059(4) Uani 1 1 d . . . .
H166 H 0.3989 0.7380 0.9354 0.071 Uiso 1 1 calc R . . .
C167 C 0.5069(8) 0.7688(10) 0.9712(6) 0.078(5) Uani 1 1 d . . . .
H167 H 0.5592 0.7492 0.9388 0.094 Uiso 1 1 calc R . . .
C168 C 0.5252(7) 0.8067(8) 1.0190(5) 0.054(3) Uani 1 1 d . . . .
H168 H 0.5899 0.8169 1.0175 0.065 Uiso 1 1 calc R . . .
C169 C 0.4513(8) 0.8294(7) 1.0682(6) 0.049(3) Uani 1 1 d . . . .
H169 H 0.4646 0.8537 1.1017 0.059 Uiso 1 1 calc R . . .
C170 C 0.3566(7) 0.8172(6) 1.0694(5) 0.036(2) Uani 1 1 d . . . .
H170 H 0.3052 0.8337 1.1037 0.043 Uiso 1 1 calc R . . .
C171 C 0.3250(6) 1.0458(6) 0.9448(4) 0.031(2) Uani 1 1 d . . . .
C172 C 0.3877(13) 1.0497(12) 0.8855(10) 0.036(4) Uiso 0.5 1 d . P B 1
H172 H 0.3642 1.0558 0.8474 0.044 Uiso 0.5 1 calc R P B 1
C173 C 0.4890(16) 1.0446(14) 0.8800(12) 0.054(5) Uiso 0.5 1 d . P B 1
H173 H 0.5351 1.0387 0.8401 0.065 Uiso 0.5 1 calc R P B 1
C174 C 0.5170(17) 1.0489(15) 0.9370(11) 0.048(6) Uiso 0.5 1 d . P B 1
H174 H 0.5818 1.0616 0.9329 0.057 Uiso 0.5 1 calc R P B 1
C175 C 0.4592(19) 1.0364(17) 0.9948(14) 0.038(7) Uiso 0.5 1 d . P B 1
H175 H 0.4836 1.0234 1.0327 0.046 Uiso 0.5 1 calc R P B 1
C176 C 0.358(2) 1.0428(17) 1.0000(15) 0.039(8) Uiso 0.5 1 d . P B 1
H176 H 0.3131 1.0449 1.0412 0.047 Uiso 0.5 1 calc R P B 1
C72B C 0.3896(15) 0.9919(14) 0.9008(11) 0.047(5) Uiso 0.5 1 d . P B 2
H72B H 0.3632 0.9648 0.8742 0.056 Uiso 0.5 1 calc R P B 2
C73B C 0.4878(17) 0.9798(15) 0.8974(13) 0.056(6) Uiso 0.5 1 d . P B 2
H73B H 0.5291 0.9511 0.8647 0.068 Uiso 0.5 1 calc R P B 2
C74B C 0.5249(17) 1.0079(15) 0.9391(11) 0.047(6) Uiso 0.5 1 d . P B 2
H74B H 0.5917 0.9969 0.9379 0.056 Uiso 0.5 1 calc R P B 2
C75B C 0.455(3) 1.061(2) 0.9919(18) 0.062(11) Uiso 0.5 1 d . P B 2
H75B H 0.4803 1.0864 1.0199 0.074 Uiso 0.5 1 calc R P B 2
C76B C 0.3622(18) 1.0665(15) 0.9943(12) 0.029(6) Uiso 0.5 1 d . P B 2
H76B H 0.3180 1.0855 1.0310 0.034 Uiso 0.5 1 calc R P B 2
C177 C 0.1754(6) 1.1278(5) 0.8805(4) 0.0212(18) Uani 1 1 d . . . .
C178 C 0.2283(7) 1.1997(6) 0.8543(4) 0.039(2) Uani 1 1 d . . . .
H178 H 0.2816 1.2078 0.8706 0.047 Uiso 1 1 calc R . . .
C179 C 0.2040(8) 1.2600(6) 0.8044(5) 0.044(3) Uani 1 1 d . . . .
H179 H 0.2403 1.3097 0.7868 0.053 Uiso 1 1 calc R . . .
C180 C 0.1280(7) 1.2484(6) 0.7803(4) 0.037(2) Uani 1 1 d . . . .
H180 H 0.1119 1.2901 0.7459 0.045 Uiso 1 1 calc R . . .
C181 C 0.0744(7) 1.1767(6) 0.8052(5) 0.032(2) Uani 1 1 d . . . .
H181 H 0.0218 1.1688 0.7883 0.039 Uiso 1 1 calc R . . .
C182 C 0.0983(7) 1.1170(6) 0.8550(5) 0.030(2) Uani 1 1 d . . . .
H182 H 0.0618 1.0674 0.8724 0.036 Uiso 1 1 calc R . . .
C183 C 0.1637(6) 1.1810(5) 1.0321(4) 0.0222(18) Uani 1 1 d . . . .
C184 C 0.1380(5) 1.0984(5) 1.0184(4) 0.0204(18) Uani 1 1 d . . . .
C185 C 0.0631(7) 1.0674(5) 1.0656(4) 0.0182(19) Uani 1 1 d . . . .
C186 C 0.0362(7) 1.1282(5) 1.1162(5) 0.022(2) Uani 1 1 d . . . .
C187 C 0.1093(6) 1.2614(5) 1.1254(4) 0.0225(18) Uani 1 1 d . . . .
C188 C 0.1118(6) 1.2408(5) 1.1900(4) 0.0289(19) Uani 1 1 d . . . .
H188 H 0.1023 1.1837 1.2133 0.035 Uiso 1 1 calc R . . .
C189 C 0.1286(8) 1.3057(6) 1.2209(5) 0.036(3) Uani 1 1 d . . . .
H189 H 0.1306 1.2928 1.2656 0.043 Uiso 1 1 calc R . . .
C190 C 0.1422(7) 1.3875(6) 1.1865(5) 0.043(3) Uani 1 1 d . . . .
H190 H 0.1549 1.4310 1.2073 0.052 Uiso 1 1 calc R . . .
C191 C 0.1377(8) 1.4079(6) 1.1212(5) 0.049(3) Uani 1 1 d . . . .
H191 H 0.1454 1.4652 1.0980 0.059 Uiso 1 1 calc R . . .
C192 C 0.1217(7) 1.3436(5) 1.0906(5) 0.039(2) Uani 1 1 d . . . .
H192 H 0.1194 1.3562 1.0460 0.047 Uiso 1 1 calc R . . .
C193 C -0.0161(6) 0.9154(5) 1.1509(4) 0.0170(17) Uani 1 1 d . . . .
C194 C 0.0686(6) 0.8835(5) 1.1701(5) 0.024(2) Uani 1 1 d . . . .
H194 H 0.1300 0.8937 1.1404 0.028 Uiso 1 1 calc R . . .
C195 C 0.0626(7) 0.8369(5) 1.2329(5) 0.031(2) Uani 1 1 d . . . .
H195 H 0.1198 0.8156 1.2465 0.038 Uiso 1 1 calc R . . .
C196 C -0.0268(8) 0.8218(6) 1.2749(5) 0.038(2) Uani 1 1 d . . . .
H196 H -0.0305 0.7910 1.3180 0.045 Uiso 1 1 calc R . . .
C197 C -0.1106(7) 0.8501(6) 1.2564(5) 0.035(2) Uani 1 1 d . . . .
H197 H -0.1716 0.8371 1.2858 0.041 Uiso 1 1 calc R . . .
C198 C -0.1059(6) 0.8981(5) 1.1940(4) 0.0288(19) Uani 1 1 d . . . .
H198 H -0.1638 0.9189 1.1810 0.035 Uiso 1 1 calc R . . .
C199 C -0.1159(5) 1.0200(5) 1.0561(4) 0.0229(18) Uani 1 1 d . . . .
C200 C -0.1394(6) 1.0102(6) 0.9992(5) 0.033(2) Uani 1 1 d . . . .
H200 H -0.0963 0.9782 0.9694 0.040 Uiso 1 1 calc R . . .
C201 C -0.2245(8) 1.0469(7) 0.9862(6) 0.047(3) Uani 1 1 d . . . .
H201 H -0.2389 1.0423 0.9464 0.056 Uiso 1 1 calc R . . .
C202 C -0.2898(7) 1.0903(6) 1.0304(6) 0.053(3) Uani 1 1 d . . . .
H202 H -0.3502 1.1133 1.0222 0.063 Uiso 1 1 calc R . . .
C203 C -0.2662(7) 1.1000(6) 1.0867(6) 0.045(3) Uani 1 1 d . . . .
H203 H -0.3099 1.1314 1.1167 0.054 Uiso 1 1 calc R . . .
C204 C -0.1799(6) 1.0646(5) 1.1001(5) 0.034(2) Uani 1 1 d . . . .
H204 H -0.1646 1.0710 1.1392 0.041 Uiso 1 1 calc R . . .
C205 C 0.1646(15) 0.8151(13) 0.3885(10) 0.152(8) Uiso 1 1 d D . . .
H20A H 0.1936 0.8501 0.4103 0.228 Uiso 1 1 calc GR . . .
H20B H 0.1292 0.7697 0.4212 0.228 Uiso 1 1 calc GR . . .
H20C H 0.1198 0.8515 0.3658 0.228 Uiso 1 1 calc GR . . .
C206 C 0.2443(12) 0.7742(10) 0.3390(8) 0.096(5) Uiso 1 1 d D . . .
C207 C 0.3154(10) 0.8305(9) 0.3003(7) 0.073(4) Uiso 1 1 d . . . .
H207 H 0.3151 0.8879 0.3070 0.088 Uiso 1 1 calc R . . .
C208 C 0.3828(10) 0.7990(8) 0.2538(7) 0.069(4) Uiso 1 1 d . . . .
H208 H 0.4300 0.8370 0.2265 0.083 Uiso 1 1 calc R . . .
C209 C 0.3907(12) 0.7135(9) 0.2413(8) 0.088(4) Uiso 1 1 d . . . .
H209 H 0.4420 0.6940 0.2082 0.105 Uiso 1 1 calc R . . .
C210 C 0.3195(12) 0.6607(11) 0.2801(8) 0.093(5) Uiso 1 1 d . . . .
H210 H 0.3202 0.6031 0.2737 0.112 Uiso 1 1 calc R . . .
C211 C 0.2474(12) 0.6913(10) 0.3279(8) 0.090(4) Uiso 1 1 d . . . .
H211 H 0.1984 0.6543 0.3540 0.108 Uiso 1 1 calc R . . .
C212 C 0.8807(18) 0.5024(14) 1.0741(11) 0.165(9) Uiso 1 1 d D . . .
H21A H 0.9010 0.4800 1.1147 0.247 Uiso 1 1 calc GR . . .
H21B H 0.8099 0.5107 1.0842 0.247 Uiso 1 1 calc GR . . .
H21C H 0.9095 0.5575 1.0537 0.247 Uiso 1 1 calc GR . . .
C213 C 0.9149(12) 0.4374(11) 1.0265(8) 0.098(5) Uiso 1 1 d D . . .
C214 C 0.9944(11) 0.4571(10) 0.9759(8) 0.087(4) Uiso 1 1 d . . . .
H214 H 1.0236 0.5104 0.9683 0.105 Uiso 1 1 calc R . . .
C215 C 1.0313(10) 0.3952(8) 0.9354(7) 0.068(3) Uiso 1 1 d . . . .
H215 H 1.0846 0.4077 0.8985 0.082 Uiso 1 1 calc R . . .
C216 C 0.9925(11) 0.3201(9) 0.9481(8) 0.083(4) Uiso 1 1 d . . . .
H216 H 1.0194 0.2793 0.9203 0.100 Uiso 1 1 calc R . . .
C217 C 0.9131(12) 0.2983(11) 1.0013(8) 0.098(5) Uiso 1 1 d . . . .
H217 H 0.8861 0.2436 1.0119 0.117 Uiso 1 1 calc R . . .
C218 C 0.8770(14) 0.3645(11) 1.0376(10) 0.109(6) Uiso 1 1 d . . . .
H218 H 0.8206 0.3548 1.0726 0.131 Uiso 1 1 calc R . . .
C219 C 0.494(3) 0.1574(19) 0.7102(19) 0.148(13) Uiso 0.6 1 d D P C 1
H21D H 0.5446 0.1951 0.7094 0.222 Uiso 0.6 1 calc GR P C 1
H21E H 0.4589 0.1378 0.7556 0.222 Uiso 0.6 1 calc GR P C 1
H21F H 0.4493 0.1892 0.6854 0.222 Uiso 0.6 1 calc GR P C 1
C220 C 0.5419(16) 0.0789(12) 0.6788(11) 0.079(6) Uiso 0.6 1 d D P C 1
C221 C 0.6139(18) 0.1007(15) 0.6223(13) 0.065(14) Uiso 0.6 1 d D P C 1
H221 H 0.6291 0.1588 0.6049 0.078 Uiso 0.6 1 calc R P C 1
C222 C 0.6615(16) 0.0352(11) 0.5931(11) 0.061(5) Uiso 0.6 1 d D P C 1
H222 H 0.7133 0.0494 0.5555 0.073 Uiso 0.6 1 calc R P C 1
C223 C 0.6414(13) -0.0514(10) 0.6131(9) 0.053(5) Uiso 0.6 1 d D P C 1
H223 H 0.6777 -0.0947 0.5904 0.064 Uiso 0.6 1 calc R P C 1
C224 C 0.5677(13) -0.0700(12) 0.6663(9) 0.049(5) Uiso 0.6 1 d D P C 1
H224 H 0.5504 -0.1279 0.6818 0.059 Uiso 0.6 1 calc R P C 1
C225 C 0.5151(17) -0.0039(11) 0.6998(11) 0.057(5) Uiso 0.6 1 d D P C 1
H225 H 0.4617 -0.0173 0.7364 0.068 Uiso 0.6 1 calc R P C 1
C19B C 0.702(2) -0.019(3) 0.5754(18) 0.106(13) Uiso 0.4 1 d D P D 2
H19A H 0.7621 -0.0216 0.5891 0.158 Uiso 0.4 1 calc GR P D 2
H19B H 0.7062 0.0219 0.5345 0.158 Uiso 0.4 1 calc GR P D 2
H19C H 0.6917 -0.0766 0.5684 0.158 Uiso 0.4 1 calc GR P D 2
C20B C 0.6167(18) 0.0085(18) 0.6286(13) 0.101(13) Uiso 0.4 1 d D P D 2
C25B C 0.621(2) 0.0960(18) 0.6272(18) 0.12(4) Uiso 0.4 1 d G P D 2
H25B H 0.6708 0.1273 0.5961 0.148 Uiso 0.4 1 calc R P D 2
C24B C 0.551(3) 0.1376(14) 0.6712(19) 0.129(17) Uiso 0.4 1 d G P D 2
H24B H 0.5539 0.1973 0.6703 0.155 Uiso 0.4 1 calc R P D 2
C23B C 0.478(2) 0.092(2) 0.7166(16) 0.130(17) Uiso 0.4 1 d G P D 2
H23B H 0.4303 0.1202 0.7467 0.156 Uiso 0.4 1 calc R P D 2
C22B C 0.4738(18) 0.0043(19) 0.7180(13) 0.112(17) Uiso 0.4 1 d G P D 2
H22B H 0.4236 -0.0270 0.7490 0.134 Uiso 0.4 1 calc R P D 2
C21B C 0.5433(17) -0.0373(13) 0.6740(12) 0.038(6) Uiso 0.4 1 d G P D 2
H21G H 0.5406 -0.0971 0.6749 0.046 Uiso 0.4 1 calc R P D 2

loop_
_atom_site_aniso_label
_atom_site_aniso_U_11
_atom_site_aniso_U_22
_atom_site_aniso_U_33
_atom_site_aniso_U_23
_atom_site_aniso_U_13
_atom_site_aniso_U_12
Ag1 0.0221(5) 0.0186(4) 0.0195(4) -0.0072(3) -0.0088(3) 0.0016(3)
P1 0.0184(11) 0.0188(10) 0.0183(12) -0.0041(9) -0.0086(9) 0.0002(8)
P2 0.0230(11) 0.0222(10) 0.0202(12) -0.0069(9) -0.0121(9) 0.0050(8)
P3 0.0181(10) 0.0228(10) 0.0166(12) -0.0051(8) -0.0028(8) -0.0034(8)
P4 0.0164(10) 0.0179(10) 0.0169(11) -0.0041(8) -0.0043(8) -0.0021(8)
O1 0.032(4) 0.033(3) 0.025(4) -0.013(3) -0.016(3) 0.006(3)
O2 0.043(4) 0.026(3) 0.031(4) -0.009(3) -0.024(3) 0.013(3)
O3 0.042(4) 0.040(3) 0.028(4) -0.003(3) -0.004(3) -0.027(3)
O4 0.032(4) 0.035(3) 0.038(4) -0.017(3) 0.006(3) -0.011(3)
N1 0.024(4) 0.022(3) 0.021(4) -0.009(3) -0.009(3) 0.003(3)
N2 0.026(4) 0.022(3) 0.016(4) -0.003(3) -0.002(3) -0.009(3)
C1 0.025(5) 0.020(4) 0.017(4) -0.007(3) -0.007(4) 0.002(3)
C2 0.016(5) 0.031(5) 0.027(5) -0.002(4) -0.001(4) -0.005(4)
C3 0.042(6) 0.038(5) 0.035(7) -0.004(5) 0.005(5) -0.009(5)
C4 0.059(7) 0.036(5) 0.024(6) 0.009(4) -0.004(5) -0.006(5)
C5 0.050(6) 0.045(6) 0.042(7) 0.000(5) -0.023(5) -0.004(5)
C6 0.034(5) 0.032(4) 0.020(5) 0.003(4) -0.010(4) -0.008(4)
C7 0.024(4) 0.016(4) 0.027(5) 0.000(3) -0.013(4) -0.002(3)
C8 0.030(5) 0.024(4) 0.038(5) -0.004(4) -0.018(4) -0.004(3)
C9 0.040(6) 0.030(5) 0.070(8) -0.003(5) -0.027(6) -0.012(4)
C10 0.025(5) 0.040(5) 0.062(8) 0.019(5) -0.018(5) -0.013(4)
C11 0.034(6) 0.056(7) 0.031(6) 0.020(5) -0.005(5) -0.010(5)
C12 0.024(5) 0.030(4) 0.030(5) -0.003(4) -0.004(4) 0.001(4)
C13 0.026(5) 0.014(4) 0.020(5) -0.004(4) -0.005(4) -0.002(3)
C14 0.018(5) 0.023(4) 0.020(5) 0.000(4) -0.008(4) -0.001(4)
C15 0.027(4) 0.022(4) 0.022(5) -0.004(3) -0.011(4) -0.007(3)
C16 0.017(4) 0.024(4) 0.024(5) -0.008(4) -0.003(3) -0.001(3)
C17 0.023(4) 0.022(4) 0.026(5) -0.012(4) -0.010(4) 0.005(3)
C18 0.030(5) 0.022(4) 0.031(5) -0.004(4) -0.003(4) 0.006(3)
C19 0.037(5) 0.018(4) 0.052(7) -0.004(4) -0.009(5) 0.000(4)
C20 0.045(6) 0.034(5) 0.047(6) -0.027(5) -0.018(5) 0.015(4)
C21 0.030(5) 0.054(6) 0.032(6) -0.021(5) -0.013(5) 0.009(5)
C22 0.032(5) 0.025(4) 0.025(5) -0.007(4) -0.010(4) -0.004(3)
C23 0.032(5) 0.016(4) 0.027(5) -0.010(4) -0.013(4) 0.007(3)
C24 0.062(7) 0.028(5) 0.032(6) -0.002(4) -0.018(5) -0.007(5)
C25 0.093(10) 0.033(6) 0.028(7) 0.002(5) -0.024(6) -0.006(6)
C26 0.063(8) 0.031(5) 0.040(7) 0.004(5) 0.012(6) -0.007(5)
C27 0.032(6) 0.053(7) 0.072(10) 0.002(6) -0.005(6) 0.003(5)
C28 0.035(6) 0.044(6) 0.045(7) 0.011(5) -0.013(5) 0.004(5)
C29 0.024(4) 0.022(4) 0.025(5) 0.000(3) -0.013(4) -0.002(3)
C30 0.039(6) 0.062(7) 0.042(7) -0.021(5) -0.019(5) -0.003(5)
C31 0.045(7) 0.079(8) 0.066(9) -0.026(7) -0.031(7) -0.022(6)
C32 0.037(6) 0.062(7) 0.054(7) 0.012(6) -0.026(5) -0.023(5)
C33 0.023(5) 0.054(6) 0.045(7) 0.008(5) -0.011(4) -0.014(4)
C34 0.024(5) 0.041(5) 0.027(5) -0.003(4) -0.008(4) -0.005(4)
C35 0.026(5) 0.028(4) 0.022(5) -0.009(4) -0.008(4) -0.003(4)
C36 0.040(6) 0.031(5) 0.027(6) -0.005(4) -0.014(5) 0.004(4)
C37 0.034(6) 0.066(7) 0.040(7) -0.017(6) -0.019(5) 0.005(5)
C38 0.058(8) 0.060(7) 0.017(6) -0.005(5) -0.014(5) 0.017(6)
C39 0.056(7) 0.054(7) 0.030(6) 0.014(5) -0.008(5) -0.006(5)
C40 0.042(6) 0.042(5) 0.019(5) 0.002(4) -0.003(4) -0.008(4)
C41 0.017(4) 0.025(4) 0.033(5) -0.003(4) -0.004(4) 0.000(3)
C47 0.031(5) 0.022(4) 0.021(5) -0.007(4) -0.005(4) -0.007(4)
C48 0.025(4) 0.019(4) 0.018(5) -0.004(3) -0.009(4) -0.004(3)
C49 0.020(5) 0.012(4) 0.015(5) -0.004(3) -0.004(4) -0.003(3)
C50 0.023(5) 0.019(4) 0.025(5) -0.005(4) -0.008(4) 0.001(4)
C51 0.028(4) 0.027(4) 0.023(5) -0.014(4) -0.009(4) -0.001(3)
C52 0.056(6) 0.023(4) 0.036(6) -0.005(4) -0.014(5) -0.010(4)
C53 0.059(7) 0.021(5) 0.068(8) -0.015(5) -0.015(6) -0.005(4)
C54 0.039(6) 0.040(5) 0.056(7) -0.027(5) -0.011(5) -0.004(4)
C55 0.046(7) 0.050(6) 0.039(7) -0.022(5) -0.022(5) 0.005(5)
C56 0.043(5) 0.024(4) 0.035(6) -0.011(4) -0.019(4) 0.002(4)
C57 0.012(4) 0.026(4) 0.016(4) -0.008(3) 0.003(3) 0.000(3)
C58 0.028(5) 0.037(5) 0.025(5) 0.004(4) -0.012(4) -0.005(4)
C59 0.043(6) 0.045(5) 0.039(6) 0.003(5) -0.013(5) 0.007(5)
C60 0.023(5) 0.071(7) 0.038(6) -0.015(5) -0.010(4) 0.010(5)
C61 0.026(5) 0.059(6) 0.026(5) -0.014(4) 0.000(4) -0.011(4)
C62 0.023(4) 0.036(4) 0.019(5) -0.003(4) -0.006(3) -0.005(3)
C63 0.024(4) 0.020(4) 0.012(4) 0.000(3) -0.009(3) -0.011(3)
C64 0.020(4) 0.029(4) 0.021(5) -0.007(3) -0.004(3) -0.007(3)
C65 0.028(5) 0.030(4) 0.023(5) -0.007(4) -0.003(4) -0.009(4)
C66 0.056(6) 0.026(5) 0.032(6) 0.000(4) -0.013(5) -0.020(5)
C67 0.057(7) 0.019(4) 0.033(6) 0.005(4) -0.019(5) 0.003(4)
C68 0.037(6) 0.022(4) 0.035(6) -0.006(4) -0.010(4) -0.006(4)
Ag2 0.0238(4) 0.0150(3) 0.0174(4) -0.0041(3) -0.0069(3) -0.0017(3)
P5 0.0179(10) 0.0180(10) 0.0142(11) -0.0047(8) -0.0065(8) -0.0003(8)
P6 0.0240(11) 0.0159(9) 0.0164(11) -0.0043(8) -0.0092(9) -0.0012(8)
P7 0.0219(11) 0.0173(9) 0.0178(12) -0.0026(8) -0.0011(9) -0.0041(8)
P8 0.0182(10) 0.0174(9) 0.0148(11) -0.0036(8) -0.0045(8) -0.0034(8)
O5 0.030(3) 0.027(3) 0.024(4) -0.009(3) -0.018(3) 0.003(3)
O6 0.029(3) 0.019(3) 0.028(3) -0.004(2) -0.013(3) 0.003(2)
O7 0.037(3) 0.028(3) 0.028(3) -0.005(3) 0.007(3) -0.020(3)
O8 0.031(4) 0.029(3) 0.024(4) -0.012(3) -0.002(3) -0.006(3)
N3 0.018(3) 0.020(3) 0.022(4) -0.008(3) -0.009(3) 0.004(3)
N4 0.023(3) 0.014(3) 0.024(4) -0.008(3) 0.000(3) -0.009(3)
C69 0.025(4) 0.021(4) 0.017(5) -0.005(3) -0.006(4) -0.002(3)
C70 0.027(5) 0.030(5) 0.027(6) -0.002(4) -0.004(4) -0.005(4)
C71 0.039(6) 0.036(5) 0.041(7) -0.003(5) 0.011(5) -0.008(4)
C72 0.064(8) 0.027(5) 0.022(6) 0.008(4) 0.002(5) -0.007(5)
C73 0.063(7) 0.044(5) 0.024(6) 0.004(4) -0.020(5) -0.008(5)
C74 0.035(5) 0.038(5) 0.023(5) 0.007(4) -0.005(4) -0.013(4)
C75 0.016(4) 0.021(4) 0.017(4) 0.000(3) -0.007(3) -0.002(3)
C76 0.026(4) 0.029(4) 0.029(5) -0.008(4) -0.009(4) -0.001(3)
C77 0.027(5) 0.030(4) 0.050(6) -0.016(4) -0.017(4) 0.000(4)
C78 0.023(5) 0.045(5) 0.040(6) -0.001(4) -0.014(4) -0.014(4)
C79 0.027(5) 0.058(6) 0.029(6) -0.012(5) 0.001(4) -0.015(5)
C80 0.036(5) 0.030(4) 0.020(5) -0.004(4) -0.013(4) -0.010(4)
C81 0.012(4) 0.027(4) 0.015(5) -0.008(4) -0.003(3) -0.002(3)
C82 0.017(4) 0.016(4) 0.019(5) -0.005(3) -0.004(4) 0.002(3)
C83 0.018(4) 0.017(4) 0.016(4) -0.002(3) -0.009(3) -0.005(3)
C84 0.018(4) 0.016(4) 0.028(5) -0.003(3) -0.009(4) -0.007(3)
C85 0.026(4) 0.022(4) 0.018(5) -0.009(3) -0.008(3) -0.001(3)
C86 0.035(5) 0.024(4) 0.034(5) -0.005(4) -0.013(4) 0.003(4)
C87 0.039(5) 0.020(4) 0.042(6) -0.004(4) -0.008(4) 0.010(4)
C88 0.049(6) 0.023(4) 0.037(6) -0.010(4) -0.010(5) 0.007(4)
C89 0.070(7) 0.027(4) 0.054(7) -0.019(4) -0.038(6) 0.004(4)
C90 0.031(5) 0.029(4) 0.056(7) -0.017(4) -0.017(4) -0.002(4)
C91 0.029(4) 0.014(4) 0.023(5) 0.002(3) -0.013(4) -0.005(3)
C92 0.052(6) 0.030(4) 0.024(5) -0.005(4) -0.023(4) -0.009(4)
C93 0.059(7) 0.026(5) 0.046(7) 0.001(4) -0.040(6) -0.010(5)
C94 0.042(6) 0.038(5) 0.061(8) 0.000(5) -0.031(6) -0.011(4)
C95 0.030(5) 0.034(5) 0.056(7) -0.002(5) -0.008(5) -0.009(4)
C96 0.034(5) 0.031(5) 0.031(6) -0.005(4) -0.017(4) -0.008(4)
C97 0.022(5) 0.017(4) 0.019(5) -0.002(3) -0.007(4) -0.004(3)
C98 0.041(6) 0.017(4) 0.026(5) 0.005(4) -0.016(4) -0.003(4)
C99 0.052(7) 0.029(5) 0.023(6) 0.003(4) -0.015(5) 0.007(4)
C100 0.054(7) 0.042(6) 0.031(6) 0.009(5) 0.002(5) 0.000(5)
C101 0.025(5) 0.062(7) 0.049(7) 0.008(5) 0.008(5) 0.001(5)
C102 0.036(6) 0.046(6) 0.030(6) 0.015(4) -0.015(5) -0.009(5)
C103 0.023(4) 0.023(4) 0.028(5) 0.009(3) -0.005(4) -0.005(3)
C104 0.028(5) 0.029(5) 0.050(7) -0.010(4) -0.008(5) -0.001(4)
C105 0.032(6) 0.047(6) 0.083(9) -0.002(6) -0.029(6) -0.004(5)
C106 0.022(6) 0.079(9) 0.102(12) 0.022(8) -0.014(7) -0.002(5)
C107 0.040(8) 0.077(9) 0.066(10) 0.023(7) 0.018(7) 0.010(6)
C108 0.025(5) 0.068(7) 0.043(7) 0.006(5) 0.004(5) 0.002(5)
C109 0.031(5) 0.017(4) 0.017(5) -0.005(3) 0.001(4) -0.001(4)
C110 0.036(5) 0.032(5) 0.029(6) 0.000(4) -0.008(4) -0.013(4)
C111 0.056(6) 0.029(5) 0.022(5) 0.001(4) -0.008(5) -0.013(4)
C112 0.049(7) 0.034(5) 0.030(6) 0.004(5) -0.020(5) 0.000(5)
C113 0.042(6) 0.047(6) 0.034(6) -0.004(5) -0.019(5) -0.003(5)
C114 0.026(5) 0.031(5) 0.030(6) -0.006(4) -0.008(4) -0.006(4)
C115 0.026(4) 0.018(4) 0.024(5) -0.008(3) -0.010(4) 0.001(3)
C116 0.024(4) 0.009(3) 0.025(5) 0.001(3) -0.013(4) -0.005(3)
C117 0.020(5) 0.013(4) 0.017(5) 0.002(3) -0.009(4) -0.005(3)
C118 0.024(5) 0.019(4) 0.016(5) -0.003(4) -0.008(4) -0.006(3)
C119 0.029(5) 0.016(4) 0.028(5) -0.009(3) -0.010(4) 0.000(3)
C120 0.042(6) 0.034(5) 0.064(7) -0.023(5) 0.002(5) -0.014(4)
C121 0.059(7) 0.036(5) 0.071(8) -0.033(5) 0.007(6) -0.002(5)
C122 0.062(7) 0.030(5) 0.062(7) -0.019(5) 0.009(6) -0.034(5)
C123 0.051(6) 0.042(5) 0.055(7) -0.015(5) -0.012(5) -0.027(5)
C124 0.034(5) 0.030(4) 0.039(6) -0.011(4) -0.004(4) -0.008(4)
C125 0.014(4) 0.016(3) 0.015(4) -0.001(3) 0.001(3) -0.005(3)
C126 0.022(4) 0.021(4) 0.026(5) -0.005(3) -0.001(4) -0.006(3)
C127 0.033(5) 0.025(4) 0.025(5) -0.004(4) -0.001(4) -0.006(4)
C128 0.023(5) 0.029(4) 0.044(6) -0.004(4) -0.010(4) 0.001(4)
C129 0.027(5) 0.043(5) 0.030(5) -0.003(4) -0.016(4) -0.003(4)
C130 0.028(5) 0.027(4) 0.025(5) -0.005(4) -0.001(4) -0.006(4)
C131 0.035(5) 0.015(4) 0.018(5) -0.003(3) -0.009(4) -0.003(3)
C132 0.038(6) 0.041(6) 0.028(6) 0.000(4) -0.013(5) -0.006(5)
C133 0.075(8) 0.036(5) 0.034(6) 0.002(5) -0.033(6) -0.003(5)
C134 0.114(12) 0.036(6) 0.020(6) 0.006(5) -0.033(7) -0.006(6)
C135 0.064(7) 0.034(5) 0.023(6) 0.006(4) 0.001(5) -0.004(5)
C136 0.040(5) 0.027(4) 0.030(6) -0.002(4) 0.000(4) -0.008(4)
Ag3 0.0212(5) 0.0200(4) 0.0188(4) -0.0050(3) -0.0076(3) -0.0008(3)
P9 0.0170(10) 0.0230(10) 0.0180(12) -0.0061(9) -0.0087(9) 0.0019(8)
P10 0.0211(11) 0.0228(10) 0.0159(12) -0.0050(9) -0.0089(9) 0.0006(8)
P11 0.0216(11) 0.0228(10) 0.0141(11) -0.0032(8) -0.0052(8) -0.0032(8)
P12 0.0186(10) 0.0228(10) 0.0155(12) -0.0035(9) -0.0045(8) -0.0040(8)
O9 0.051(4) 0.037(4) 0.033(4) -0.014(3) -0.027(3) 0.008(3)
O10 0.058(4) 0.043(4) 0.029(4) -0.012(3) -0.024(3) 0.021(3)
O11 0.039(4) 0.035(3) 0.019(3) -0.005(3) -0.003(3) -0.014(3)
O12 0.036(4) 0.043(4) 0.028(4) -0.017(3) 0.005(3) -0.014(3)
N5 0.037(4) 0.026(3) 0.020(4) -0.005(3) -0.013(3) 0.007(3)
N6 0.025(4) 0.024(3) 0.020(4) -0.007(3) -0.004(3) -0.006(3)
C137 0.020(4) 0.030(4) 0.017(5) -0.002(4) -0.009(4) 0.004(4)
C138 0.022(4) 0.066(6) 0.022(5) -0.008(4) -0.011(4) 0.002(4)
C139 0.042(6) 0.082(7) 0.016(5) -0.011(5) -0.014(4) 0.022(5)
C140 0.050(7) 0.051(7) 0.024(6) 0.007(5) 0.009(5) 0.015(5)
C141 0.063(7) 0.030(5) 0.036(7) 0.006(5) 0.001(5) 0.001(5)
C142 0.043(6) 0.033(5) 0.024(5) -0.011(4) -0.003(4) 0.001(4)
C143 0.018(4) 0.041(5) 0.021(5) -0.016(4) -0.009(3) -0.001(3)
C144 0.020(4) 0.054(5) 0.035(6) -0.016(4) -0.012(4) 0.011(4)
C145 0.026(5) 0.096(8) 0.039(6) -0.032(6) -0.021(4) 0.018(5)
C146 0.029(6) 0.079(8) 0.059(8) -0.032(7) -0.008(5) -0.007(5)
C147 0.031(6) 0.066(7) 0.078(9) -0.014(7) -0.007(6) -0.020(6)
C148 0.029(5) 0.049(6) 0.053(7) -0.009(5) -0.015(5) 0.000(4)
C149 0.024(5) 0.025(5) 0.022(5) -0.002(4) -0.012(4) 0.004(4)
C150 0.011(4) 0.028(5) 0.019(5) -0.007(4) -0.004(4) -0.001(3)
C151 0.020(4) 0.023(4) 0.019(5) -0.006(3) -0.008(3) 0.003(3)
C152 0.031(5) 0.025(4) 0.021(5) -0.008(4) -0.009(4) 0.006(4)
C153 0.023(4) 0.029(4) 0.030(5) -0.012(4) -0.009(4) 0.006(4)
C154 0.036(5) 0.030(4) 0.027(5) -0.005(4) -0.007(4) -0.004(4)
C155 0.039(6) 0.040(5) 0.031(6) -0.014(4) -0.005(4) -0.001(4)
C156 0.037(5) 0.035(5) 0.050(7) -0.026(5) -0.017(5) 0.012(4)
C157 0.061(7) 0.027(5) 0.041(6) -0.003(4) -0.026(5) 0.004(4)
C158 0.043(5) 0.024(4) 0.025(5) -0.003(4) 0.000(4) -0.005(4)
C159 0.025(5) 0.017(4) 0.018(5) -0.001(3) -0.011(4) 0.003(3)
C160 0.026(5) 0.035(5) 0.026(6) 0.008(4) -0.013(4) -0.004(4)
C161 0.025(5) 0.043(5) 0.040(6) 0.001(4) -0.010(4) -0.016(4)
C162 0.031(5) 0.041(5) 0.022(5) -0.003(4) -0.002(4) -0.010(4)
C163 0.037(6) 0.041(5) 0.028(6) 0.007(4) -0.017(5) -0.012(4)
C164 0.024(5) 0.028(4) 0.026(5) 0.002(4) -0.006(4) -0.005(4)
C165 0.025(4) 0.032(4) 0.015(5) 0.001(3) -0.009(4) -0.003(4)
C166 0.026(6) 0.115(11) 0.037(7) -0.029(7) 0.004(5) -0.012(6)
C167 0.026(6) 0.168(14) 0.052(8) -0.041(9) -0.011(5) -0.010(7)
C168 0.030(6) 0.096(9) 0.043(7) -0.010(6) -0.016(5) -0.016(6)
C169 0.044(7) 0.069(7) 0.046(7) -0.019(6) -0.021(6) -0.014(6)
C170 0.029(5) 0.050(6) 0.033(6) -0.019(5) -0.011(4) -0.001(4)
C171 0.022(4) 0.048(5) 0.021(5) 0.000(4) -0.005(4) -0.012(4)
C177 0.031(5) 0.021(4) 0.010(4) -0.001(3) -0.004(3) -0.002(3)
C178 0.051(6) 0.045(5) 0.023(5) 0.005(4) -0.016(4) -0.020(5)
C179 0.060(7) 0.037(5) 0.032(6) 0.012(4) -0.014(5) -0.020(5)
C180 0.056(6) 0.040(5) 0.015(5) 0.000(4) -0.013(4) 0.006(5)
C181 0.041(6) 0.034(5) 0.030(6) -0.009(4) -0.023(5) 0.009(4)
C182 0.038(6) 0.027(5) 0.029(6) -0.009(4) -0.014(4) 0.000(4)
C183 0.022(4) 0.024(4) 0.020(5) -0.002(3) -0.004(3) -0.007(3)
C184 0.019(4) 0.023(4) 0.022(5) -0.006(3) -0.008(3) -0.004(3)
C185 0.024(5) 0.022(4) 0.014(5) -0.005(4) -0.011(4) -0.003(4)
C186 0.022(5) 0.021(4) 0.020(5) 0.000(4) 0.000(4) -0.004(4)
C187 0.034(5) 0.018(4) 0.023(5) -0.011(3) -0.015(4) 0.002(3)
C188 0.040(5) 0.024(4) 0.025(5) -0.008(4) -0.009(4) 0.002(4)
C189 0.054(7) 0.032(5) 0.025(6) -0.009(4) -0.015(5) 0.003(5)
C190 0.055(6) 0.037(5) 0.048(7) -0.026(5) -0.017(5) 0.000(4)
C191 0.083(8) 0.022(4) 0.044(7) -0.007(4) -0.017(6) -0.010(5)
C192 0.072(7) 0.015(4) 0.030(5) 0.006(4) -0.020(5) -0.002(4)
C193 0.015(4) 0.020(4) 0.018(5) -0.010(3) -0.003(3) -0.002(3)
C194 0.018(5) 0.027(4) 0.030(5) -0.014(4) -0.004(4) -0.007(4)
C195 0.042(6) 0.029(5) 0.027(6) -0.002(4) -0.017(4) -0.001(4)
C196 0.050(6) 0.034(5) 0.027(6) 0.003(4) -0.008(5) -0.012(5)
C197 0.031(5) 0.038(5) 0.029(5) -0.003(4) 0.001(4) -0.005(4)
C198 0.022(4) 0.035(5) 0.028(5) -0.005(4) -0.005(4) -0.001(4)
C199 0.016(4) 0.022(4) 0.029(5) 0.001(3) -0.007(3) -0.001(3)
C200 0.022(5) 0.042(5) 0.033(6) 0.003(4) -0.009(4) -0.002(4)
C201 0.033(6) 0.060(7) 0.042(7) 0.017(5) -0.013(5) -0.017(5)
C202 0.029(6) 0.044(6) 0.080(9) 0.020(6) -0.025(6) -0.006(5)
C203 0.023(5) 0.033(5) 0.072(8) -0.004(5) -0.001(5) -0.005(4)
C204 0.028(5) 0.028(4) 0.047(6) -0.007(4) -0.007(4) -0.004(4)

loop_
_atom_type_symbol
_atom_type_description
_atom_type_scat_dispersion_real
_atom_type_scat_dispersion_imag
_atom_type_scat_source
C C 0.0033 0.0016 'International Tables Vol C Tables 4.2.6.8 and 6.1.1.4'
H H 0.0000 0.0000 'International Tables Vol C Tables 4.2.6.8 and 6.1.1.4'
Ag Ag -0.8971 1.1015 'International Tables Vol C Tables 4.2.6.8 and 6.1.1.4'
N N 0.0061 0.0033 'International Tables Vol C Tables 4.2.6.8 and 6.1.1.4'
O O 0.0106 0.0060 'International Tables Vol C Tables 4.2.6.8 and 6.1.1.4'
P P 0.1023 0.0942 'International Tables Vol C Tables 4.2.6.8 and 6.1.1.4'

loop_
_exptl_crystal_face_index_h
_exptl_crystal_face_index_k
_exptl_crystal_face_index_l
_exptl_crystal_face_perp_dist
-1 -1 -1 0.0300
1 1 1 0.0580
1 -1 -1 0.1090
-1 0 2 0.1360
-1 1 -2 0.1230
1 -1 2 0.1070
0 0 -1 0.1420
-1 1 0 0.1780

loop_
_geom_angle_atom_site_label_1
_geom_angle_atom_site_label_2
_geom_angle_atom_site_label_3
_geom_angle
P1 Ag1 P2 86.06(7)
P1 Ag1 P3 116.28(7)
P2 Ag1 P3 118.47(7)
P4 Ag1 P1 131.47(7)
P4 Ag1 P2 121.73(8)
P4 Ag1 P3 86.42(7)
C1 P1 Ag1 116.2(2)
C7 P1 Ag1 118.2(3)
C7 P1 C1 107.0(4)
C14 P1 Ag1 102.2(3)
C14 P1 C1 107.1(4)
C14 P1 C7 105.1(4)
C15 P2 Ag1 102.1(3)
C15 P2 C23 103.7(4)
C15 P2 C29 109.3(4)
C23 P2 Ag1 114.8(3)
C23 P2 C29 107.7(4)
C29 P2 Ag1 118.0(3)
C35 P3 Ag1 121.2(3)
C35 P3 C48 100.0(4)
C41 P3 Ag1 119.2(3)
C41 P3 C35 107.3(4)
C41 P3 C48 104.8(4)
C48 P3 Ag1 100.8(2)
C49 P4 Ag1 101.8(3)
C57 P4 Ag1 119.9(3)
C57 P4 C49 102.3(4)
C57 P4 C63 104.4(4)
C63 P4 Ag1 121.0(3)
C63 P4 C49 104.7(4)
C13 N1 C16 110.4(6)
C13 N1 C17 125.6(7)
C16 N1 C17 123.9(7)
C47 N2 C50 110.7(6)
C47 N2 C51 123.3(6)
C50 N2 C51 124.5(7)
C2 C1 P1 117.3(7)
C2 C1 C6 119.1(8)
C6 C1 P1 123.2(6)
C3 C2 C1 121.1(9)
C2 C3 C4 119.7(9)
C5 C4 C3 119.6(9)
C4 C5 C6 120.9(10)
C1 C6 C5 119.5(8)
C8 C7 P1 121.8(6)
C12 C7 P1 119.1(6)
C12 C7 C8 119.0(7)
C9 C8 C7 118.8(9)
C10 C9 C8 121.5(9)
C9 C10 C11 119.6(9)
C10 C11 C12 120.2(10)
C7 C12 C11 120.8(9)
O1 C13 N1 123.2(7)
O1 C13 C14 130.1(8)
N1 C13 C14 106.7(7)
C13 C14 P1 128.6(7)
C15 C14 P1 123.4(7)
C15 C14 C13 107.1(7)
C14 C15 P2 123.7(6)
C16 C15 P2 126.0(6)
C16 C15 C14 109.9(7)
O2 C16 N1 123.5(7)
O2 C16 C15 130.7(7)
C15 C16 N1 105.9(7)
C18 C17 N1 119.7(8)
C18 C17 C22 120.3(7)
C22 C17 N1 119.9(7)
C19 C18 C17 119.2(8)
C18 C19 C20 121.0(8)
C21 C20 C19 119.2(8)
C20 C21 C22 121.2(9)
C17 C22 C21 119.0(8)
C24 C23 P2 125.9(7)
C24 C23 C28 117.6(9)
C28 C23 P2 116.4(7)
C23 C24 C25 120.7(10)
C26 C25 C24 120.9(11)
C25 C26 C27 119.8(10)
C26 C27 C28 119.6(11)
C23 C28 C27 121.4(11)
C30 C29 P2 118.6(7)
C30 C29 C34 118.7(8)
C34 C29 P2 122.4(6)
C29 C30 C31 120.8(10)
C32 C31 C30 119.9(10)
C31 C32 C33 120.8(9)
C32 C33 C34 119.3(9)
C33 C34 C29 120.4(9)
C36 C35 P3 117.0(7)
C40 C35 P3 124.1(7)
C40 C35 C36 118.9(9)
C37 C36 C35 119.8(9)
C38 C37 C36 120.0(10)
C37 C38 C39 121.3(11)
C40 C39 C38 119.6(10)
C39 C40 C35 120.5(10)
C42A C41 P3 120.3(8)
C46A C41 P3 121.7(9)
C46A C41 C42A 117.6(11)
C42B C41 P3 131.7(17)
C42B C41 C46B 115(2)
C46B C41 P3 112.7(12)
C43A C42A C41 120.6(14)
C44A C43A C42A 122.1(18)
C43A C44A C45A 120.4(18)
C44A C45A C46A 118.1(17)
C41 C46A C45A 121.1(15)
C41 C42B C43B 123(3)
C42B C43B C44B 118(3)
C45B C44B C43B 121(3)
C44B C45B C46B 121(3)
C45B C46B C41 121(2)
O3 C47 N2 125.5(7)
O3 C47 C48 128.1(8)
N2 C47 C48 106.4(6)
C47 C48 P3 126.5(6)
C49 C48 P3 125.2(6)
C49 C48 C47 108.3(7)
C48 C49 P4 124.5(6)
C48 C49 C50 108.7(7)
C50 C49 P4 126.8(7)
O4 C50 N2 125.5(8)
O4 C50 C49 128.6(8)
N2 C50 C49 105.9(7)
C52 C51 N2 119.7(8)
C56 C51 N2 117.6(7)
C56 C51 C52 122.6(7)
C51 C52 C53 116.5(9)
C54 C53 C52 121.6(9)
C53 C54 C55 120.8(8)
C54 C55 C56 118.2(10)
C51 C56 C55 120.2(9)
C58 C57 P4 123.6(6)
C58 C57 C62 118.1(7)
C62 C57 P4 118.2(6)
C59 C58 C57 120.4(8)
C58 C59 C60 120.8(9)
C59 C60 C61 120.2(9)
C62 C61 C60 118.9(8)
C61 C62 C57 121.5(8)
C64 C63 P4 122.7(6)
C68 C63 P4 117.6(7)
C68 C63 C64 119.7(8)
C65 C64 C63 119.9(8)
C66 C65 C64 120.5(8)
C65 C66 C67 120.9(9)
C68 C67 C66 118.5(9)
C63 C68 C67 120.4(9)
P5 Ag2 P6 87.71(7)
P5 Ag2 P7 113.89(7)
P6 Ag2 P7 109.15(7)
P8 Ag2 P5 143.33(7)
P8 Ag2 P6 114.17(7)
P8 Ag2 P7 87.41(6)
C69 P5 Ag2 112.8(2)
C69 P5 C75 103.5(4)
C75 P5 Ag2 124.6(3)
C82 P5 Ag2 100.9(3)
C82 P5 C69 107.5(4)
C82 P5 C75 106.4(4)
C83 P6 Ag2 100.3(3)
C83 P6 C91 105.7(4)
C83 P6 C97 105.2(3)
C91 P6 Ag2 121.2(2)
C91 P6 C97 106.4(4)
C97 P6 Ag2 116.2(3)
C103 P7 Ag2 123.3(3)
C103 P7 C116 101.9(4)
C109 P7 Ag2 119.5(3)
C109 P7 C103 106.7(4)
C109 P7 C116 101.8(4)
C116 P7 Ag2 99.0(2)
C117 P8 Ag2 100.9(3)
C117 P8 C125 101.9(4)
C117 P8 C131 104.1(4)
C125 P8 Ag2 124.8(2)
C125 P8 C131 106.4(4)
C131 P8 Ag2 115.6(3)
C81 N3 C84 110.6(6)
C81 N3 C85 125.5(6)
C84 N3 C85 123.9(7)
C115 N4 C118 111.9(6)
C115 N4 C119 123.1(6)
C118 N4 C119 124.9(7)
C70 C69 P5 120.2(7)
C70 C69 C74 118.0(8)
C74 C69 P5 121.3(6)
C69 C70 C71 121.2(9)
C72 C71 C70 120.7(9)
C71 C72 C73 119.4(9)
C72 C73 C74 120.1(10)
C73 C74 C69 120.6(9)
C76 C75 P5 121.8(6)
C80 C75 P5 119.3(6)
C80 C75 C76 118.8(7)
C77 C76 C75 119.5(8)
C76 C77 C78 120.4(8)
C79 C78 C77 120.5(8)
C78 C79 C80 119.3(8)
C75 C80 C79 121.4(8)
O5 C81 N3 122.8(7)
O5 C81 C82 129.5(8)
N3 C81 C82 107.7(7)
C81 C82 P5 127.3(7)
C83 C82 P5 125.1(6)
C83 C82 C81 107.1(7)
C82 C83 P6 124.8(6)
C82 C83 C84 109.3(6)
C84 C83 P6 125.7(6)
O6 C84 N3 125.5(7)
O6 C84 C83 129.2(7)
N3 C84 C83 105.3(7)
C86 C85 N3 122.2(6)
C86 C85 C90 119.1(7)
C90 C85 N3 118.7(7)
C85 C86 C87 121.8(8)
C88 C87 C86 119.4(9)
C89 C88 C87 119.2(8)
C88 C89 C90 121.7(8)
C89 C90 C85 118.8(8)
C92 C91 P6 120.8(7)
C96 C91 P6 120.2(6)
C96 C91 C92 118.8(8)
C93 C92 C91 119.8(9)
C94 C93 C92 120.1(9)
C95 C94 C93 121.0(9)
C94 C95 C96 119.0(10)
C91 C96 C95 121.3(9)
C98 C97 P6 123.6(7)
C102 C97 P6 116.9(7)
C102 C97 C98 119.5(8)
C97 C98 C99 119.3(9)
C100 C99 C98 120.4(10)
C101 C100 C99 120.0(9)
C100 C101 C102 119.9(10)
C97 C102 C101 120.9(9)
C104 C103 P7 121.6(7)
C108 C103 P7 118.6(7)
C108 C103 C104 119.7(9)
C105 C104 C103 121.6(10)
C104 C105 C106 119.5(12)
C107 C106 C105 119.7(11)
C106 C107 C108 120.7(12)
C103 C108 C107 118.7(12)
C110 C109 P7 123.2(7)
C114 C109 P7 116.8(7)
C114 C109 C110 119.9(9)
C111 C110 C109 118.6(9)
C110 C111 C112 121.4(8)
C113 C112 C111 119.3(10)
C112 C113 C114 120.1(9)
C109 C114 C113 120.6(8)
O7 C115 N4 127.6(6)
O7 C115 C116 126.7(7)
N4 C115 C116 105.7(6)
C115 C116 P7 124.1(6)
C117 C116 P7 126.7(5)
C117 C116 C115 109.1(7)
C116 C117 P8 124.6(6)
C116 C117 C118 108.0(7)
C118 C117 P8 127.2(7)
O8 C118 N4 128.1(7)
O8 C118 C117 126.5(7)
N4 C118 C117 105.3(7)
C120 C119 N4 120.4(7)
C120 C119 C124 121.5(7)
C124 C119 N4 118.0(7)
C119 C120 C121 120.0(9)
C122 C121 C120 119.4(9)
C121 C122 C123 120.0(8)
C122 C123 C124 120.7(8)
C123 C124 C119 118.3(8)
C126 C125 P8 123.2(6)
C130 C125 P8 117.9(6)
C130 C125 C126 118.8(7)
C127 C126 C125 119.6(8)
C128 C127 C126 121.0(8)
C127 C128 C129 119.1(8)
C130 C129 C128 120.5(8)
C129 C130 C125 120.9(8)
C132 C131 P8 118.2(7)
C132 C131 C136 119.8(9)
C136 C131 P8 121.3(7)
C133 C132 C131 120.1(10)
C132 C133 C134 119.4(11)
C135 C134 C133 120.8(10)
C134 C135 C136 119.6(10)
C135 C136 C131 120.1(10)
P9 Ag3 P10 86.83(7)
P9 Ag3 P11 122.97(7)
P9 Ag3 P12 131.35(7)
P11 Ag3 P10 118.50(7)
P12 Ag3 P10 114.54(8)
P12 Ag3 P11 86.00(7)
C137 P9 Ag3 118.1(3)
C143 P9 Ag3 118.0(3)
C143 P9 C137 104.0(4)
C150 P9 Ag3 101.7(3)
C150 P9 C137 107.5(4)
C150 P9 C143 106.7(4)
C151 P10 Ag3 101.3(3)
C151 P10 C159 103.4(4)
C151 P10 C165 106.9(4)
C159 P10 Ag3 116.2(3)
C165 P10 Ag3 119.6(3)
C165 P10 C159 107.5(4)
C171 P11 Ag3 118.6(3)
C171 P11 C177 106.8(4)
C171 P11 C184 104.2(4)
C177 P11 Ag3 120.8(3)
C184 P11 Ag3 101.7(2)
C184 P11 C177 101.7(4)
C185 P12 Ag3 100.8(3)
C193 P12 Ag3 118.5(3)
C193 P12 C185 104.0(4)
C193 P12 C199 108.3(4)
C199 P12 Ag3 120.7(3)
C199 P12 C185 101.1(4)
C152 N5 C149 111.1(7)
C153 N5 C149 124.6(7)
C153 N5 C152 122.8(7)
C183 N6 C186 111.5(6)
C183 N6 C187 123.3(6)
C186 N6 C187 125.0(7)
C138 C137 P9 123.6(7)
C142 C137 P9 116.4(7)
C142 C137 C138 120.0(8)
C137 C138 C139 118.5(9)
C140 C139 C138 120.6(9)
C141 C140 C139 120.1(10)
C142 C141 C140 119.2(10)
C141 C142 C137 121.5(9)
C144 C143 P9 120.4(6)
C148 C143 P9 121.3(7)
C148 C143 C144 117.9(8)
C145 C144 C143 121.0(9)
C144 C145 C146 118.4(10)
C147 C146 C145 121.3(9)
C146 C147 C148 120.4(11)
C143 C148 C147 120.9(10)
O9 C149 N5 123.3(8)
O9 C149 C150 131.1(9)
N5 C149 C150 105.6(8)
C149 C150 P9 126.1(7)
C151 C150 P9 125.4(6)
C151 C150 C149 108.4(8)
C150 C151 P10 124.2(6)
C150 C151 C152 110.0(7)
C152 C151 P10 125.7(6)
O10 C152 N5 124.1(7)
O10 C152 C151 131.0(8)
N5 C152 C151 104.8(7)
C154 C153 N5 119.0(8)
C154 C153 C158 119.9(8)
C158 C153 N5 121.0(8)
C153 C154 C155 118.9(9)
C156 C155 C154 120.7(9)
C157 C156 C155 119.7(8)
C158 C157 C156 121.2(9)
C157 C158 C153 119.6(9)
C160 C159 P10 116.8(6)
C164 C159 P10 124.0(6)
C164 C159 C160 119.2(8)
C159 C160 C161 120.7(9)
C162 C161 C160 119.2(8)
C163 C162 C161 120.7(9)
C162 C163 C164 120.3(9)
C159 C164 C163 120.0(8)
C166 C165 P10 120.6(7)
C166 C165 C170 118.3(8)
C170 C165 P10 120.7(7)
C165 C166 C167 120.1(11)
C168 C167 C166 120.0(11)
C169 C168 C167 120.5(10)
C168 C169 C170 119.9(10)
C169 C170 C165 120.9(9)
C172 C171 P11 117.5(10)
C172 C171 C176 120.6(16)
C176 C171 P11 121.8(13)
C72B C171 P11 115.7(10)
C76B C171 P11 124.3(12)
C76B C171 C72B 116.3(15)
C171 C172 C173 119.9(18)
C174 C173 C172 116(2)
C175 C174 C173 123(2)
C174 C175 C176 118(3)
C171 C176 C175 119(2)
C73B C72B C171 121.5(19)
C74B C73B C72B 121(2)
C73B C74B C75B 119(2)
C76B C75B C74B 117(3)
C75B C76B C171 123(2)
C178 C177 P11 123.9(7)
C178 C177 C182 118.7(8)
C182 C177 P11 117.4(6)
C177 C178 C179 120.1(9)
C180 C179 C178 120.3(8)
C179 C180 C181 120.7(9)
C182 C181 C180 119.0(9)
C181 C182 C177 121.2(8)
O11 C183 N6 126.2(7)
O11 C183 C184 127.6(8)
N6 C183 C184 106.2(6)
C183 C184 P11 126.6(6)
C185 C184 P11 124.0(6)
C185 C184 C183 109.4(7)
C184 C185 P12 125.3(6)
C184 C185 C186 107.8(7)
C186 C185 P12 126.8(6)
O12 C186 N6 126.9(8)
O12 C186 C185 128.0(8)
N6 C186 C185 105.0(7)
C188 C187 N6 119.1(7)
C188 C187 C192 121.9(7)
C192 C187 N6 118.8(8)
C187 C188 C189 118.8(8)
C190 C189 C188 119.8(10)
C189 C190 C191 120.9(8)
C192 C191 C190 119.3(9)
C187 C192 C191 119.4(9)
C194 C193 P12 115.7(6)
C198 C193 P12 124.5(7)
C198 C193 C194 119.7(8)
C195 C194 C193 119.8(8)
C196 C195 C194 119.4(9)
C197 C196 C195 121.7(10)
C196 C197 C198 119.5(8)
C193 C198 C197 119.7(8)
C200 C199 P12 116.4(6)
C204 C199 P12 123.8(7)
C204 C199 C200 119.8(8)
C201 C200 C199 119.9(9)
C200 C201 C202 120.7(11)
C201 C202 C203 119.1(10)
C204 C203 C202 120.9(10)
C199 C204 C203 119.5(9)
C207 C206 C205 114.5(14)
C211 C206 C205 125.3(15)
C211 C206 C207 120.1(15)
C208 C207 C206 116.4(13)
C207 C208 C209 125.8(14)
C210 C209 C208 115.8(15)
C211 C210 C209 120.1(16)
C210 C211 C206 121.7(15)
C214 C213 C212 116.7(16)
C218 C213 C212 121.8(18)
C218 C213 C214 121.2(16)
C213 C214 C215 117.3(14)
C216 C215 C214 120.7(14)
C215 C216 C217 122.3(15)
C216 C217 C218 114.0(15)
C213 C218 C217 124.4(18)
C221 C220 C219 113(2)
C225 C220 C219 126(2)
C225 C220 C221 121(2)
C222 C221 C220 117(2)
C221 C222 C223 126(2)
C224 C223 C222 116.0(18)
C223 C224 C225 120.8(19)
C220 C225 C224 120(2)
C25B C20B C19B 108(3)
C25B C20B C21B 120.0
C21B C20B C19B 132(3)
C20B C25B C24B 120.0
C23B C24B C25B 120.0
C24B C23B C22B 120.0
C23B C22B C21B 120.0
C22B C21B C20B 120.0

loop_
_geom_bond_atom_site_label_1
_geom_bond_atom_site_label_2
_geom_bond_distance
Ag1 P1 2.482(2)
Ag1 P2 2.496(2)
Ag1 P3 2.511(2)
Ag1 P4 2.480(2)
P1 C1 1.823(9)
P1 C7 1.816(7)
P1 C14 1.781(9)
P2 C15 1.783(8)
P2 C23 1.811(9)
P2 C29 1.813(8)
P3 C35 1.821(9)
P3 C41 1.804(8)
P3 C48 1.824(8)
P4 C49 1.829(8)
P4 C57 1.809(8)
P4 C63 1.828(8)
O1 C13 1.242(10)
O2 C16 1.239(10)
O3 C47 1.208(9)
O4 C50 1.195(11)
N1 C13 1.417(11)
N1 C16 1.421(10)
N1 C17 1.425(9)
N2 C47 1.390(10)
N2 C50 1.391(10)
N2 C51 1.440(9)
C1 C2 1.383(11)
C1 C6 1.386(12)
C2 C3 1.372(14)
C3 C4 1.388(15)
C4 C5 1.367(14)
C5 C6 1.391(13)
C7 C8 1.406(11)
C7 C12 1.381(12)
C8 C9 1.396(12)
C9 C10 1.364(15)
C10 C11 1.376(15)
C11 C12 1.386(13)
C13 C14 1.440(12)
C14 C15 1.424(12)
C15 C16 1.418(11)
C17 C18 1.387(12)
C17 C22 1.393(12)
C18 C19 1.387(12)
C19 C20 1.394(14)
C20 C21 1.362(14)
C21 C22 1.398(12)
C23 C24 1.378(13)
C23 C28 1.380(13)
C24 C25 1.405(14)
C25 C26 1.336(17)
C26 C27 1.380(18)
C27 C28 1.393(16)
C29 C30 1.381(12)
C29 C34 1.399(12)
C30 C31 1.400(14)
C31 C32 1.359(16)
C32 C33 1.386(14)
C33 C34 1.398(12)
C35 C36 1.405(13)
C35 C40 1.382(12)
C36 C37 1.388(15)
C37 C38 1.351(15)
C38 C39 1.380(16)
C39 C40 1.378(14)
C41 C42A 1.438(18)
C41 C46A 1.351(17)
C41 C42B 1.35(3)
C41 C46B 1.47(3)
C42A C43A 1.35(2)
C43A C44A 1.33(3)
C44A C45A 1.40(3)
C45A C46A 1.44(3)
C42B C43B 1.41(5)
C43B C44B 1.41(5)
C44B C45B 1.33(4)
C45B C46B 1.37(4)
C47 C48 1.508(10)
C48 C49 1.330(12)
C49 C50 1.513(12)
C51 C52 1.373(12)
C51 C56 1.363(12)
C52 C53 1.413(13)
C53 C54 1.353(15)
C54 C55 1.385(14)
C55 C56 1.395(12)
C57 C58 1.389(11)
C57 C62 1.402(10)
C58 C59 1.370(13)
C59 C60 1.372(13)
C60 C61 1.390(14)
C61 C62 1.368(12)
C63 C64 1.397(11)
C63 C68 1.390(12)
C64 C65 1.378(11)
C65 C66 1.368(13)
C66 C67 1.406(14)
C67 C68 1.396(14)
Ag2 P5 2.4849(19)
Ag2 P6 2.509(2)
Ag2 P7 2.5232(19)
Ag2 P8 2.485(2)
P5 C69 1.821(8)
P5 C75 1.832(7)
P5 C82 1.772(9)
P6 C83 1.786(7)
P6 C91 1.826(8)
P6 C97 1.836(8)
P7 C103 1.826(8)
P7 C109 1.824(9)
P7 C116 1.827(8)
P8 C117 1.815(8)
P8 C125 1.822(8)
P8 C131 1.823(9)
O5 C81 1.245(10)
O6 C84 1.221(10)
O7 C115 1.198(9)
O8 C118 1.179(10)
N3 C81 1.406(11)
N3 C84 1.417(10)
N3 C85 1.423(9)
N4 C115 1.386(10)
N4 C118 1.404(10)
N4 C119 1.445(8)
C69 C70 1.365(12)
C69 C74 1.395(12)
C70 C71 1.388(14)
C71 C72 1.356(16)
C72 C73 1.377(15)
C73 C74 1.388(13)
C75 C76 1.405(11)
C75 C80 1.363(11)
C76 C77 1.377(11)
C77 C78 1.381(12)
C78 C79 1.353(13)
C79 C80 1.396(12)
C81 C82 1.432(11)
C82 C83 1.421(12)
C83 C84 1.447(11)
C85 C86 1.360(11)
C85 C90 1.401(10)
C86 C87 1.382(11)
C87 C88 1.380(12)
C88 C89 1.369(14)
C89 C90 1.383(12)
C91 C92 1.403(11)
C91 C96 1.378(12)
C92 C93 1.384(13)
C93 C94 1.383(15)
C94 C95 1.363(14)
C95 C96 1.399(12)
C97 C98 1.378(12)
C97 C102 1.368(13)
C98 C99 1.393(13)
C99 C100 1.370(14)
C100 C101 1.361(15)
C101 C102 1.381(13)
C103 C104 1.388(13)
C103 C108 1.376(13)
C104 C105 1.364(13)
C105 C106 1.386(18)
C106 C107 1.38(2)
C107 C108 1.408(16)
C109 C110 1.410(12)
C109 C114 1.388(12)
C110 C111 1.387(14)
C111 C112 1.406(14)
C112 C113 1.376(13)
C113 C114 1.396(13)
C115 C116 1.528(9)
C116 C117 1.336(11)
C117 C118 1.538(11)
C119 C120 1.346(12)
C119 C124 1.400(11)
C120 C121 1.412(11)
C121 C122 1.374(14)
C122 C123 1.387(14)
C123 C124 1.388(11)
C125 C126 1.401(10)
C125 C130 1.386(11)
C126 C127 1.381(12)
C127 C128 1.373(12)
C128 C129 1.392(13)
C129 C130 1.363(12)
C131 C132 1.385(13)
C131 C136 1.390(12)
C132 C133 1.381(14)
C133 C134 1.401(17)
C134 C135 1.367(17)
C135 C136 1.389(14)
Ag3 P9 2.480(2)
Ag3 P10 2.499(2)
Ag3 P11 2.496(2)
Ag3 P12 2.496(2)
P9 C137 1.839(9)
P9 C143 1.811(7)
P9 C150 1.765(9)
P10 C151 1.781(8)
P10 C159 1.815(8)
P10 C165 1.809(8)
P11 C171 1.806(9)
P11 C177 1.820(8)
P11 C184 1.819(8)
P12 C185 1.828(8)
P12 C193 1.811(9)
P12 C199 1.819(8)
O9 C149 1.229(11)
O10 C152 1.219(11)
O11 C183 1.202(9)
O12 C186 1.185(10)
N5 C149 1.428(11)
N5 C152 1.425(11)
N5 C153 1.424(10)
N6 C183 1.389(10)
N6 C186 1.396(10)
N6 C187 1.448(9)
C137 C138 1.388(12)
C137 C142 1.380(12)
C138 C139 1.395(13)
C139 C140 1.392(15)
C140 C141 1.376(16)
C141 C142 1.376(14)
C143 C144 1.408(12)
C143 C148 1.383(12)
C144 C145 1.383(13)
C145 C146 1.408(15)
C146 C147 1.332(16)
C147 C148 1.393(13)
C149 C150 1.452(12)
C150 C151 1.399(12)
C151 C152 1.450(11)
C153 C154 1.379(12)
C153 C158 1.405(12)
C154 C155 1.399(12)
C155 C156 1.371(14)
C156 C157 1.371(14)
C157 C158 1.360(13)
C159 C160 1.390(12)
C159 C164 1.387(12)
C160 C161 1.400(13)
C161 C162 1.386(13)
C162 C163 1.368(13)
C163 C164 1.402(13)
C165 C166 1.384(13)
C165 C170 1.402(12)
C166 C167 1.395(15)
C167 C168 1.381(15)
C168 C169 1.360(15)
C169 C170 1.384(13)
C171 C172 1.35(2)
C171 C176 1.38(3)
C171 C72B 1.47(2)
C171 C76B 1.42(3)
C172 C173 1.42(3)
C173 C174 1.40(3)
C174 C175 1.29(4)
C175 C176 1.42(4)
C72B C73B 1.39(3)
C73B C74B 1.32(3)
C74B C75B 1.61(4)
C75B C76B 1.32(4)
C177 C178 1.379(11)
C177 C182 1.396(12)
C178 C179 1.384(14)
C179 C180 1.368(14)
C180 C181 1.379(13)
C181 C182 1.375(13)
C183 C184 1.502(10)
C184 C185 1.330(12)
C185 C186 1.542(12)
C187 C188 1.372(12)
C187 C192 1.376(11)
C188 C189 1.404(12)
C189 C190 1.369(14)
C190 C191 1.395(14)
C191 C192 1.387(12)
C193 C194 1.397(12)
C193 C198 1.392(11)
C194 C195 1.392(13)
C195 C196 1.372(13)
C196 C197 1.368(14)
C197 C198 1.396(13)
C199 C200 1.394(12)
C199 C204 1.380(12)
C200 C201 1.367(14)
C201 C202 1.380(16)
C202 C203 1.382(16)
C203 C204 1.380(13)
C205 C206 1.526(12)
C206 C207 1.409(19)
C206 C211 1.378(19)
C207 C208 1.330(17)
C208 C209 1.423(18)
C209 C210 1.378(19)
C210 C211 1.37(2)
C212 C213 1.547(12)
C213 C214 1.37(2)
C213 C218 1.29(2)
C214 C215 1.410(18)
C215 C216 1.319(17)
C216 C217 1.40(2)
C217 C218 1.41(2)
C219 C220 1.542(13)
C220 C221 1.38(2)
C220 C225 1.364(19)
C221 C222 1.348(19)
C222 C223 1.396(18)
C223 C224 1.345(18)
C224 C225 1.42(2)
C19B C20B 1.530(13)
C20B C25B 1.3900
C20B C21B 1.3900
C25B C24B 1.3900
C24B C23B 1.3900
C23B C22B 1.3900
C22B C21B 1.3900
